data_4131014
loop_
_publ_author_name
'Hau, Sam C. K.'
'Yeung, Margaret C.-L.'
'Yam, Vivian W.-W.'
'Mak, Thomas C. W.'

_publ_section_title
;
 Assembly of Heterometallic Silver(I)-Copper(I) Alkyl-1,3-diynyl Clusters
 via Inner-Core Expansion.
;
_journal_issue 41
_journal_name_full 'Journal of the American Chemical Society'
_journal_page_first 13732
_journal_page_last 13739
_journal_paper_doi 10.1021/jacs.6b08674
_journal_volume 138
_journal_year 2016
_chemical_formula_moiety 'C129 H111 Ag3 Cu P6, 2(F3 P0.5)'
_chemical_formula_sum 'C129 H111 Ag3 Cu F6 P7'
_chemical_formula_weight 2379.12
_space_group_crystal_system triclinic
_space_group_IT_number 2
_space_group_name_Hall '-P 1'
_space_group_name_H-M_alt 'P -1'
_atom_sites_solution_hydrogens geom
_atom_sites_solution_primary direct
_atom_sites_solution_secondary difmap
_audit_creation_date 2016-07-20
_audit_creation_method
;
Olex2 1.2
(compiled 2016.02.19 svn.r3266 for OlexSys, GUI svn.r5155)
;
_cell_angle_alpha 94.708(2)
_cell_angle_beta 90.237(2)
_cell_angle_gamma 111.692(2)
_cell_formula_units_Z 2
_cell_length_a 13.6648(14)
_cell_length_b 15.9205(18)
_cell_length_c 27.740(3)
_cell_measurement_reflns_used 9983
_cell_measurement_temperature 173
_cell_measurement_theta_max 27.86
_cell_measurement_theta_min 2.28
_cell_volume 5584.7(10)
_computing_cell_refinement 'SAINT v7.68A (Bruker, 2009)'
_computing_data_reduction 'SAINT v7.68A (Bruker, 2009)'
_computing_molecular_graphics 'Olex2 (Dolomanov et al., 2009)'
_computing_publication_material 'Olex2 (Dolomanov et al., 2009)'
_computing_structure_refinement 'XL (Sheldrick, 2008)'
_computing_structure_solution 'SHELXS-97 (Sheldrick, 2008)'
_diffrn_ambient_temperature 173.15
_diffrn_measured_fraction_theta_full 0.992
_diffrn_measured_fraction_theta_max 0.992
_diffrn_measurement_device_type 'Bruker APEX-II CCD'
_diffrn_measurement_method '\f and \w scans'
_diffrn_radiation_monochromator graphite
_diffrn_radiation_type MoK\a
_diffrn_radiation_wavelength 0.71073
_diffrn_reflns_av_R_equivalents 0.1379
_diffrn_reflns_av_unetI/netI 0.1186
_diffrn_reflns_limit_h_max 16
_diffrn_reflns_limit_h_min -16
_diffrn_reflns_limit_k_max 19
_diffrn_reflns_limit_k_min -19
_diffrn_reflns_limit_l_max 33
_diffrn_reflns_limit_l_min -33
_diffrn_reflns_number 81763
_diffrn_reflns_theta_full 25.25
_diffrn_reflns_theta_max 25.25
_diffrn_reflns_theta_min 0.74
_diffrn_source 'fine-focus sealed tube'
_diffrn_standards_number 0
_exptl_absorpt_coefficient_mu 0.866
_exptl_absorpt_correction_T_max 0.7811
_exptl_absorpt_correction_T_min 0.6712
_exptl_absorpt_correction_type multi-scan
_exptl_crystal_colour 'clear yellowish yellow'
_exptl_crystal_colour_lustre clear
_exptl_crystal_colour_modifier yellowish
_exptl_crystal_colour_primary yellow
_exptl_crystal_density_diffrn 1.415
_exptl_crystal_density_method 'not measured'
_exptl_crystal_description block
_exptl_crystal_F_000 2428
_exptl_crystal_size_max 0.5
_exptl_crystal_size_mid 0.4
_exptl_crystal_size_min 0.3
_refine_diff_density_max 1.353
_refine_diff_density_min -1.089
_refine_diff_density_rms 0.186
_refine_ls_extinction_method none
_refine_ls_goodness_of_fit_ref 1.062
_refine_ls_hydrogen_treatment constr
_refine_ls_matrix_type full
_refine_ls_number_parameters 1318
_refine_ls_number_reflns 20074
_refine_ls_number_restraints 0
_refine_ls_restrained_S_all 1.062
_refine_ls_R_factor_all 0.1109
_refine_ls_R_factor_gt 0.0731
_refine_ls_shift/su_max 0.000
_refine_ls_shift/su_mean 0.000
_refine_ls_structure_factor_coef Fsqd
_refine_ls_weighting_details 'calc w=1/[\s^2^(Fo^2^)+(0.1027P)^2^+0.0000P] where P=(Fo^2^+2Fc^2^)/3'
_refine_ls_weighting_scheme calc
_refine_ls_wR_factor_gt 0.1752
_refine_ls_wR_factor_ref 0.2005
_reflns_number_gt 13796
_reflns_number_total 20074
_reflns_threshold_expression >2sigma(I)
_cod_data_source_file ja6b08674_si_002.cif
_cod_data_source_block 2
_cod_original_cell_volume 5584.6(11)
_cod_database_code 4131014
_olex2_refinement_description
;
1. Fixed Uiso
 At 1.2 times of:
  All C(H) groups
 At 1.5 times of:
  All C(H,H,H) groups
2.a Ternary CH refined with riding coordinates:
 C5(H5), C12(H12), C19(H19)
2.b Me refined with riding coordinates:
 C6(H6A,H6B,H6C), C7(H7A,H7B,H7C), C13(H13A,H13B,H13C), C14(H14A,H14B,H14C),
 C20(H20A,H20B,H20C), C21(H21A,H21B,H21C)
2.c Aromatic/amide H refined with riding coordinates:
 C23(H23), C24(H24), C25(H25), C26(H26), C27(H27), C29(H29), C30(H30),
 C31(H31), C32(H32), C33(H33), C35(H35), C36(H36), C37(H37), C38(H38), C39(H39),
  C41(H41), C42(H42), C43(H43), C44(H44), C45(H45), C47(H47), C48(H48),
 C49(H49), C50(H50), C51(H51), C53(H53), C54(H54), C55(H55), C56(H56), C57(H57),
  C59(H59), C60(H60), C61(H61), C62(H62), C63(H63), C65(H65), C66(H66),
 C67(H67), C68(H68), C69(H69), C71(H71), C72(H72), C73(H73), C74(H74), C75(H75),
  C77(H77), C78(H78), C79(H79), C80(H80), C81(H81), C83(H83), C84(H84),
 C85(H85), C86(H86), C87(H87), C89(H89), C90(H90), C91(H91), C92(H92), C93(H93),
  C95(H95), C96(H96), C97(H97), C98(H98), C99(H99), C101(H101), C102(H102),
 C103(H103), C104(H104), C105(H105), C107(H107), C108(H108), C109(H109),
 C110(H110), C111(H111), C113(H113), C114(H114), C115(H115), C116(H116),
 C117(H117), C119(H119), C120(H120), C121(H121), C122(H122), C123(H123),
 C125(H125), C126(H126), C127(H127), C128(H128), C129(H129)
;
_olex2_submission_special_instructions 'No special instructions were received'

loop_
_space_group_symop_id
_space_group_symop_operation_xyz
1 'x, y, z'
2 '-x, -y, -z'

loop_
_atom_site_label
_atom_site_type_symbol
_atom_site_fract_x
_atom_site_fract_y
_atom_site_fract_z
_atom_site_U_iso_or_equiv
_atom_site_adp_type
_atom_site_occupancy
_atom_site_calc_flag
_atom_site_site_symmetry_order
_atom_site_refinement_flags_posn
_atom_site_refinement_flags_adp
_atom_site_refinement_flags_occupancy
Ag1 Ag 0.94200(4) 0.37603(3) 0.247168(18) 0.02449(14) Uani 1 d 1 . . .
Ag2 Ag 0.86912(4) 0.11551(3) 0.333986(17) 0.02511(14) Uani 1 d 1 . . .
Ag3 Ag 0.76544(4) 0.07930(3) 0.167076(17) 0.02422(14) Uani 1 d 1 . . .
Cu1 Cu 0.85443(6) 0.18863(5) 0.25050(3) 0.02191(19) Uani 1 d 1 . . .
P1 P 0.83781(14) 0.47600(12) 0.25195(7) 0.0284(4) Uani 1 d 1 . . .
P2 P 1.13590(13) 0.45064(11) 0.23733(6) 0.0248(4) Uani 1 d 1 . . .
P3 P 0.74482(14) 0.11151(11) 0.39995(6) 0.0272(4) Uani 1 d 1 . . .
P4 P 1.00194(13) 0.04693(11) 0.35098(6) 0.0247(4) Uani 1 d 1 . . .
P5 P 0.56873(13) 0.01788(12) 0.15540(6) 0.0270(4) Uani 1 d 1 . . .
P6 P 0.87817(13) 0.05494(11) 0.10165(6) 0.0246(4) Uani 1 d 1 . . .
C1 C 0.9268(5) 0.2691(4) 0.3083(2) 0.0235(14) Uani 1 d 1 . . .
C2 C 0.9817(5) 0.3226(4) 0.3409(2) 0.0283(15) Uani 1 d 1 . . .
C3 C 1.0472(5) 0.3848(4) 0.3758(3) 0.0321(16) Uani 1 d 1 . . .
C4 C 1.1063(6) 0.4384(5) 0.4061(3) 0.0435(19) Uani 1 d 1 . . .
C5 C 1.1834(7) 0.5057(6) 0.4410(3) 0.058(2) Uani 1 d 1 . . .
H5 H 1.1989 0.4715 0.4667 0.069 Uiso 1 calc 1 R . .
C6 C 1.2865(7) 0.5545(7) 0.4174(4) 0.077(3) Uani 1 d 1 . . .
H6A H 1.3141 0.5098 0.4029 0.116 Uiso 1 calc 1 R . .
H6B H 1.3376 0.5954 0.4419 0.116 Uiso 1 calc 1 R . .
H6C H 1.2746 0.5896 0.3922 0.116 Uiso 1 calc 1 R . .
C7 C 1.1385(10) 0.5699(8) 0.4650(5) 0.104(4) Uani 1 d 1 . . .
H7A H 1.0727 0.5356 0.4802 0.156 Uiso 1 calc 1 R . .
H7B H 1.1242 0.6060 0.4409 0.156 Uiso 1 calc 1 R . .
H7C H 1.1890 0.6104 0.4899 0.156 Uiso 1 calc 1 R . .
C8 C 0.8385(5) 0.2431(4) 0.1917(2) 0.0275(15) Uani 1 d 1 . . .
C9 C 0.8284(5) 0.2836(4) 0.1573(2) 0.0297(15) Uani 1 d 1 . . .
C10 C 0.8197(5) 0.3333(5) 0.1190(3) 0.0349(17) Uani 1 d 1 . . .
C11 C 0.8101(7) 0.3765(5) 0.0879(3) 0.050(2) Uani 1 d 1 . . .
C12 C 0.7977(9) 0.4302(7) 0.0483(3) 0.075(3) Uani 1 d 1 . . .
H12 H 0.7199 0.4139 0.0440 0.090 Uiso 1 calc 1 R . .
C13 C 0.8392(17) 0.5240(8) 0.0595(4) 0.169(9) Uani 1 d 1 . . .
H13A H 0.8260 0.5540 0.0320 0.254 Uiso 1 calc 1 R . .
H13B H 0.9153 0.5443 0.0661 0.254 Uiso 1 calc 1 R . .
H13C H 0.8055 0.5398 0.0881 0.254 Uiso 1 calc 1 R . .
C14 C 0.8289(19) 0.4036(9) 0.0039(5) 0.194(11) Uani 1 d 1 . . .
H14A H 0.8181 0.4403 -0.0208 0.291 Uiso 1 calc 1 R . .
H14B H 0.7869 0.3394 -0.0052 0.291 Uiso 1 calc 1 R . .
H14C H 0.9036 0.4124 0.0063 0.291 Uiso 1 calc 1 R . .
C15 C 0.8049(5) 0.0563(4) 0.2506(2) 0.0226(14) Uani 1 d 1 . . .
C16 C 0.7732(5) -0.0271(4) 0.2489(2) 0.0235(14) Uani 1 d 1 . . .
C17 C 0.7293(5) -0.1210(5) 0.2457(3) 0.0310(16) Uani 1 d 1 . . .
C18 C 0.6870(6) -0.2027(5) 0.2425(3) 0.0353(17) Uani 1 d 1 . . .
C19 C 0.6269(6) -0.3020(5) 0.2368(3) 0.045(2) Uani 1 d 1 . . .
H19 H 0.6785 -0.3326 0.2315 0.054 Uiso 1 calc 1 R . .
C20 C 0.5534(6) -0.3266(5) 0.1922(3) 0.055(2) Uani 1 d 1 . . .
H20A H 0.5944 -0.3048 0.1638 0.082 Uiso 1 calc 1 R . .
H20B H 0.5012 -0.2981 0.1967 0.082 Uiso 1 calc 1 R . .
H20C H 0.5173 -0.3926 0.1874 0.082 Uiso 1 calc 1 R . .
C21 C 0.5685(7) -0.3347(6) 0.2814(4) 0.061(3) Uani 1 d 1 . . .
H21A H 0.6184 -0.3183 0.3093 0.091 Uiso 1 calc 1 R . .
H21B H 0.5325 -0.4008 0.2771 0.091 Uiso 1 calc 1 R . .
H21C H 0.5165 -0.3064 0.2872 0.091 Uiso 1 calc 1 R . .
C22 C 0.9071(5) 0.5848(4) 0.2271(3) 0.0309(16) Uani 1 d 1 . . .
C23 C 0.8936(6) 0.6654(5) 0.2437(3) 0.0361(17) Uani 1 d 1 . . .
H23 H 0.8543 0.6675 0.2717 0.043 Uiso 1 calc 1 R . .
C24 C 0.9381(7) 0.7420(5) 0.2189(3) 0.052(2) Uani 1 d 1 . . .
H24 H 0.9283 0.7964 0.2298 0.062 Uiso 1 calc 1 R . .
C25 C 0.9967(7) 0.7403(5) 0.1784(3) 0.049(2) Uani 1 d 1 . . .
H25 H 1.0265 0.7930 0.1616 0.059 Uiso 1 calc 1 R . .
C26 C 1.0113(6) 0.6615(6) 0.1628(3) 0.051(2) Uani 1 d 1 . . .
H26 H 1.0523 0.6602 0.1354 0.062 Uiso 1 calc 1 R . .
C27 C 0.9662(6) 0.5839(5) 0.1871(3) 0.0386(18) Uani 1 d 1 . . .
H27 H 0.9763 0.5297 0.1759 0.046 Uiso 1 calc 1 R . .
C28 C 0.7086(5) 0.4372(5) 0.2195(3) 0.0318(16) Uani 1 d 1 . . .
C29 C 0.6840(6) 0.4842(5) 0.1846(3) 0.0398(18) Uani 1 d 1 . . .
H29 H 0.7364 0.5381 0.1751 0.048 Uiso 1 calc 1 R . .
C30 C 0.5836(7) 0.4533(6) 0.1634(3) 0.055(2) Uani 1 d 1 . . .
H30 H 0.5683 0.4846 0.1384 0.066 Uiso 1 calc 1 R . .
C31 C 0.5061(6) 0.3776(6) 0.1783(4) 0.056(3) Uani 1 d 1 . . .
H31 H 0.4360 0.3595 0.1655 0.068 Uiso 1 calc 1 R . .
C32 C 0.5290(7) 0.3288(6) 0.2110(4) 0.060(3) Uani 1 d 1 . . .
H32 H 0.4756 0.2752 0.2202 0.072 Uiso 1 calc 1 R . .
C33 C 0.6319(6) 0.3570(5) 0.2317(3) 0.045(2) Uani 1 d 1 . . .
H33 H 0.6486 0.3213 0.2538 0.054 Uiso 1 calc 1 R . .
C34 C 0.8057(6) 0.5050(4) 0.3136(3) 0.0331(17) Uani 1 d 1 . . .
C35 C 0.8701(7) 0.5024(6) 0.3520(3) 0.048(2) Uani 1 d 1 . . .
H35 H 0.9294 0.4863 0.3454 0.058 Uiso 1 calc 1 R . .
C36 C 0.8501(8) 0.5224(6) 0.3989(3) 0.062(3) Uani 1 d 1 . . .
H36 H 0.8962 0.5219 0.4245 0.075 Uiso 1 calc 1 R . .
C37 C 0.7636(7) 0.5432(6) 0.4086(3) 0.054(2) Uani 1 d 1 . . .
H37 H 0.7487 0.5559 0.4412 0.065 Uiso 1 calc 1 R . .
C38 C 0.6972(6) 0.5460(5) 0.3713(3) 0.0418(19) Uani 1 d 1 . . .
H38 H 0.6380 0.5619 0.3785 0.050 Uiso 1 calc 1 R . .
C39 C 0.7163(6) 0.5261(5) 0.3248(3) 0.0388(18) Uani 1 d 1 . . .
H39 H 0.6692 0.5264 0.2996 0.047 Uiso 1 calc 1 R . .
C40 C 1.1896(5) 0.5713(4) 0.2592(2) 0.0280(15) Uani 1 d 1 . . .
C41 C 1.1574(7) 0.5959(5) 0.3032(3) 0.049(2) Uani 1 d 1 . . .
H41 H 1.1076 0.5501 0.3200 0.059 Uiso 1 calc 1 R . .
C42 C 1.1947(8) 0.6849(5) 0.3242(3) 0.059(2) Uani 1 d 1 . . .
H42 H 1.1688 0.7000 0.3541 0.071 Uiso 1 calc 1 R . .
C43 C 1.2693(7) 0.7501(5) 0.3009(3) 0.050(2) Uani 1 d 1 . . .
H43 H 1.2975 0.8108 0.3153 0.060 Uiso 1 calc 1 R . .
C44 C 1.3033(7) 0.7287(5) 0.2573(3) 0.050(2) Uani 1 d 1 . . .
H44 H 1.3546 0.7746 0.2412 0.060 Uiso 1 calc 1 R . .
C45 C 1.2627(6) 0.6395(5) 0.2363(3) 0.0427(19) Uani 1 d 1 . . .
H45 H 1.2861 0.6255 0.2056 0.051 Uiso 1 calc 1 R . .
C46 C 1.1762(5) 0.4445(4) 0.1750(2) 0.0284(15) Uani 1 d 1 . . .
C47 C 1.1002(5) 0.4151(5) 0.1380(3) 0.0346(17) Uani 1 d 1 . . .
H47 H 1.0284 0.4015 0.1454 0.042 Uiso 1 calc 1 R . .
C48 C 1.1264(6) 0.4052(5) 0.0905(3) 0.0414(19) Uani 1 d 1 . . .
H48 H 1.0728 0.3844 0.0656 0.050 Uiso 1 calc 1 R . .
C49 C 1.2302(6) 0.4253(5) 0.0791(3) 0.0432(19) Uani 1 d 1 . . .
H49 H 1.2479 0.4188 0.0463 0.052 Uiso 1 calc 1 R . .
C50 C 1.3075(6) 0.4545(5) 0.1147(3) 0.0408(19) Uani 1 d 1 . . .
H50 H 1.3789 0.4682 0.1067 0.049 Uiso 1 calc 1 R . .
C51 C 1.2816(5) 0.4641(5) 0.1626(3) 0.0373(18) Uani 1 d 1 . . .
H51 H 1.3357 0.4842 0.1873 0.045 Uiso 1 calc 1 R . .
C52 C 1.2193(5) 0.4038(4) 0.2695(2) 0.0243(14) Uani 1 d 1 . . .
C53 C 1.1868(6) 0.3091(5) 0.2676(3) 0.0336(16) Uani 1 d 1 . . .
H53 H 1.1230 0.2718 0.2506 0.040 Uiso 1 calc 1 R . .
C54 C 1.2463(6) 0.2697(5) 0.2902(3) 0.0409(19) Uani 1 d 1 . . .
H54 H 1.2244 0.2055 0.2882 0.049 Uiso 1 calc 1 R . .
C55 C 1.3382(6) 0.3234(6) 0.3159(3) 0.044(2) Uani 1 d 1 . . .
H55 H 1.3780 0.2958 0.3323 0.053 Uiso 1 calc 1 R . .
C56 C 1.3721(6) 0.4161(6) 0.3178(3) 0.048(2) Uani 1 d 1 . . .
H56 H 1.4360 0.4529 0.3348 0.058 Uiso 1 calc 1 R . .
C57 C 1.3121(6) 0.4558(5) 0.2947(3) 0.0420(19) Uani 1 d 1 . . .
H57 H 1.3355 0.5201 0.2962 0.050 Uiso 1 calc 1 R . .
C58 C 0.6792(5) 0.1933(4) 0.4003(2) 0.0287(15) Uani 1 d 1 . . .
C59 C 0.6499(5) 0.2143(5) 0.3570(3) 0.0389(18) Uani 1 d 1 . . .
H59 H 0.6664 0.1892 0.3273 0.047 Uiso 1 calc 1 R . .
C60 C 0.5948(6) 0.2737(6) 0.3573(3) 0.050(2) Uani 1 d 1 . . .
H60 H 0.5725 0.2870 0.3274 0.060 Uiso 1 calc 1 R . .
C61 C 0.5729(6) 0.3121(5) 0.3988(3) 0.0425(19) Uani 1 d 1 . . .
H61 H 0.5380 0.3537 0.3979 0.051 Uiso 1 calc 1 R . .
C62 C 0.6013(7) 0.2908(6) 0.4424(3) 0.054(2) Uani 1 d 1 . . .
H62 H 0.5840 0.3162 0.4717 0.065 Uiso 1 calc 1 R . .
C63 C 0.6553(6) 0.2319(5) 0.4436(3) 0.045(2) Uani 1 d 1 . . .
H63 H 0.6759 0.2181 0.4738 0.054 Uiso 1 calc 1 R . .
C64 C 0.6362(6) 0.0033(5) 0.4068(3) 0.0360(17) Uani 1 d 1 . . .
C65 C 0.5438(7) -0.0026(6) 0.4284(3) 0.055(2) Uani 1 d 1 . . .
H65 H 0.5351 0.0515 0.4410 0.066 Uiso 1 calc 1 R . .
C66 C 0.4628(7) -0.0856(6) 0.4322(4) 0.064(3) Uani 1 d 1 . . .
H66 H 0.3980 -0.0880 0.4456 0.077 Uiso 1 calc 1 R . .
C67 C 0.4766(8) -0.1627(6) 0.4168(4) 0.079(3) Uani 1 d 1 . . .
H67 H 0.4231 -0.2197 0.4214 0.095 Uiso 1 calc 1 R . .
C68 C 0.5691(8) -0.1600(6) 0.3941(5) 0.088(4) Uani 1 d 1 . . .
H68 H 0.5774 -0.2143 0.3817 0.105 Uiso 1 calc 1 R . .
C69 C 0.6478(7) -0.0763(5) 0.3902(3) 0.054(2) Uani 1 d 1 . . .
H69 H 0.7117 -0.0736 0.3757 0.065 Uiso 1 calc 1 R . .
C70 C 0.8150(6) 0.1422(5) 0.4595(2) 0.0316(16) Uani 1 d 1 . . .
C71 C 0.7886(7) 0.0870(6) 0.4973(3) 0.052(2) Uani 1 d 1 . . .
H71 H 0.7326 0.0295 0.4930 0.063 Uiso 1 calc 1 R . .
C72 C 0.8441(9) 0.1157(8) 0.5415(3) 0.075(3) Uani 1 d 1 . . .
H72 H 0.8242 0.0786 0.5677 0.090 Uiso 1 calc 1 R . .
C73 C 0.9264(8) 0.1965(8) 0.5475(3) 0.067(3) Uani 1 d 1 . . .
H73 H 0.9646 0.2154 0.5776 0.080 Uiso 1 calc 1 R . .
C74 C 0.9549(7) 0.2512(7) 0.5100(3) 0.062(3) Uani 1 d 1 . . .
H74 H 1.0123 0.3079 0.5143 0.074 Uiso 1 calc 1 R . .
C75 C 0.8990(6) 0.2231(6) 0.4660(3) 0.049(2) Uani 1 d 1 . . .
H75 H 0.9194 0.2604 0.4400 0.059 Uiso 1 calc 1 R . .
C76 C 0.9376(5) -0.0519(4) 0.3848(2) 0.0264(15) Uani 1 d 1 . . .
C77 C 0.9297(5) -0.0403(5) 0.4350(2) 0.0307(16) Uani 1 d 1 . . .
H77 H 0.9672 0.0168 0.4524 0.037 Uiso 1 calc 1 R . .
C78 C 0.8666(6) -0.1132(5) 0.4592(3) 0.0390(18) Uani 1 d 1 . . .
H78 H 0.8593 -0.1046 0.4931 0.047 Uiso 1 calc 1 R . .
C79 C 0.8147(6) -0.1970(5) 0.4354(3) 0.0416(19) Uani 1 d 1 . . .
H79 H 0.7736 -0.2465 0.4526 0.050 Uiso 1 calc 1 R . .
C80 C 0.8230(6) -0.2083(5) 0.3861(3) 0.0436(19) Uani 1 d 1 . . .
H80 H 0.7873 -0.2664 0.3694 0.052 Uiso 1 calc 1 R . .
C81 C 0.8827(5) -0.1365(4) 0.3603(3) 0.0328(16) Uani 1 d 1 . . .
H81 H 0.8861 -0.1452 0.3262 0.039 Uiso 1 calc 1 R . .
C82 C 1.0570(5) 0.0028(4) 0.2993(2) 0.0251(14) Uani 1 d 1 . . .
C83 C 1.0601(5) 0.0401(5) 0.2557(2) 0.0305(16) Uani 1 d 1 . . .
H83 H 1.0270 0.0826 0.2527 0.037 Uiso 1 calc 1 R . .
C84 C 1.1093(6) 0.0178(5) 0.2169(3) 0.0380(18) Uani 1 d 1 . . .
H84 H 1.1118 0.0456 0.1876 0.046 Uiso 1 calc 1 R . .
C85 C 1.1565(6) -0.0471(5) 0.2204(3) 0.0416(19) Uani 1 d 1 . . .
H85 H 1.1911 -0.0633 0.1936 0.050 Uiso 1 calc 1 R . .
C86 C 1.1514(6) -0.0865(5) 0.2634(3) 0.047(2) Uani 1 d 1 . . .
H86 H 1.1826 -0.1303 0.2661 0.056 Uiso 1 calc 1 R . .
C87 C 1.1021(6) -0.0633(5) 0.3021(3) 0.0370(17) Uani 1 d 1 . . .
H87 H 1.0982 -0.0920 0.3312 0.044 Uiso 1 calc 1 R . .
C88 C 1.1201(5) 0.1188(4) 0.3882(2) 0.0264(15) Uani 1 d 1 . . .
C89 C 1.1262(6) 0.2035(5) 0.4082(3) 0.0393(18) Uani 1 d 1 . . .
H89 H 1.0690 0.2226 0.4034 0.047 Uiso 1 calc 1 R . .
C90 C 1.2142(7) 0.2601(5) 0.4350(3) 0.050(2) Uani 1 d 1 . . .
H90 H 1.2164 0.3172 0.4491 0.059 Uiso 1 calc 1 R . .
C91 C 1.2983(6) 0.2352(5) 0.4416(3) 0.045(2) Uani 1 d 1 . . .
H91 H 1.3589 0.2752 0.4599 0.054 Uiso 1 calc 1 R . .
C92 C 1.2958(6) 0.1536(6) 0.4220(3) 0.053(2) Uani 1 d 1 . . .
H92 H 1.3542 0.1361 0.4268 0.064 Uiso 1 calc 1 R . .
C93 C 1.2059(6) 0.0946(5) 0.3945(3) 0.046(2) Uani 1 d 1 . . .
H93 H 1.2047 0.0379 0.3802 0.055 Uiso 1 calc 1 R . .
C94 C 0.5263(5) 0.0797(4) 0.1125(3) 0.0293(15) Uani 1 d 1 . . .
C95 C 0.5661(5) 0.1752(5) 0.1189(3) 0.0359(17) Uani 1 d 1 . . .
H95 H 0.6095 0.2055 0.1467 0.043 Uiso 1 calc 1 R . .
C96 C 0.5428(6) 0.2255(5) 0.0853(3) 0.0409(19) Uani 1 d 1 . . .
H96 H 0.5695 0.2898 0.0903 0.049 Uiso 1 calc 1 R . .
C97 C 0.4795(6) 0.1809(6) 0.0439(3) 0.0427(19) Uani 1 d 1 . . .
H97 H 0.4640 0.2152 0.0206 0.051 Uiso 1 calc 1 R . .
C98 C 0.4410(6) 0.0897(6) 0.0372(3) 0.045(2) Uani 1 d 1 . . .
H98 H 0.3978 0.0598 0.0093 0.054 Uiso 1 calc 1 R . .
C99 C 0.4642(5) 0.0381(5) 0.0714(3) 0.0394(18) Uani 1 d 1 . . .
H99 H 0.4367 -0.0262 0.0661 0.047 Uiso 1 calc 1 R . .
C100 C 0.4989(5) -0.1016(5) 0.1334(2) 0.0303(16) Uani 1 d 1 . . .
C101 C 0.3930(5) -0.1485(5) 0.1444(3) 0.0356(17) Uani 1 d 1 . . .
H101 H 0.3568 -0.1194 0.1645 0.043 Uiso 1 calc 1 R . .
C102 C 0.3420(6) -0.2383(5) 0.1253(3) 0.046(2) Uani 1 d 1 . . .
H102 H 0.2702 -0.2696 0.1321 0.055 Uiso 1 calc 1 R . .
C103 C 0.3945(6) -0.2829(5) 0.0965(3) 0.0425(19) Uani 1 d 1 . . .
H103 H 0.3597 -0.3446 0.0845 0.051 Uiso 1 calc 1 R . .
C104 C 0.4995(6) -0.2351(5) 0.0857(3) 0.0429(19) Uani 1 d 1 . . .
H104 H 0.5358 -0.2634 0.0651 0.051 Uiso 1 calc 1 R . .
C105 C 0.5499(6) -0.1462(5) 0.1052(3) 0.0383(18) Uani 1 d 1 . . .
H105 H 0.6221 -0.1152 0.0989 0.046 Uiso 1 calc 1 R . .
C106 C 0.5041(5) 0.0293(5) 0.2116(3) 0.0324(16) Uani 1 d 1 . . .
C107 C 0.5194(6) -0.0157(5) 0.2507(3) 0.0413(19) Uani 1 d 1 . . .
H107 H 0.5613 -0.0517 0.2464 0.050 Uiso 1 calc 1 R . .
C108 C 0.4769(6) -0.0099(6) 0.2948(3) 0.051(2) Uani 1 d 1 . . .
H108 H 0.4875 -0.0427 0.3201 0.062 Uiso 1 calc 1 R . .
C109 C 0.4185(7) 0.0438(7) 0.3019(3) 0.060(3) Uani 1 d 1 . . .
H109 H 0.3905 0.0501 0.3327 0.072 Uiso 1 calc 1 R . .
C110 C 0.4006(7) 0.0882(6) 0.2649(4) 0.061(3) Uani 1 d 1 . . .
H110 H 0.3598 0.1249 0.2703 0.074 Uiso 1 calc 1 R . .
C111 C 0.4412(6) 0.0809(5) 0.2187(3) 0.049(2) Uani 1 d 1 . . .
H111 H 0.4260 0.1105 0.1929 0.058 Uiso 1 calc 1 R . .
C112 C 0.8648(5) 0.1075(4) 0.0470(2) 0.0255(14) Uani 1 d 1 . . .
C113 C 0.9452(6) 0.1381(5) 0.0146(3) 0.0373(18) Uani 1 d 1 . . .
H113 H 1.0112 0.1333 0.0211 0.045 Uiso 1 calc 1 R . .
C114 C 0.9306(6) 0.1753(5) -0.0269(3) 0.0429(19) Uani 1 d 1 . . .
H114 H 0.9865 0.1960 -0.0485 0.051 Uiso 1 calc 1 R . .
C115 C 0.8346(6) 0.1826(5) -0.0370(3) 0.044(2) Uani 1 d 1 . . .
H115 H 0.8241 0.2069 -0.0658 0.053 Uiso 1 calc 1 R . .
C116 C 0.7548(6) 0.1544(5) -0.0050(3) 0.0415(19) Uani 1 d 1 . . .
H116 H 0.6896 0.1605 -0.0116 0.050 Uiso 1 calc 1 R . .
C117 C 0.7684(5) 0.1168(5) 0.0371(3) 0.0343(17) Uani 1 d 1 . . .
H117 H 0.7127 0.0976 0.0589 0.041 Uiso 1 calc 1 R . .
C118 C 0.8386(5) -0.0661(4) 0.0823(2) 0.0264(15) Uani 1 d 1 . . .
C119 C 0.8074(5) -0.1021(5) 0.0344(2) 0.0305(16) Uani 1 d 1 . . .
H119 H 0.8118 -0.0629 0.0098 0.037 Uiso 1 calc 1 R . .
C120 C 0.7697(6) -0.1963(5) 0.0230(3) 0.0415(19) Uani 1 d 1 . . .
H120 H 0.7472 -0.2208 -0.0094 0.050 Uiso 1 calc 1 R . .
C121 C 0.7651(6) -0.2534(5) 0.0581(3) 0.044(2) Uani 1 d 1 . . .
H121 H 0.7401 -0.3172 0.0502 0.053 Uiso 1 calc 1 R . .
C122 C 0.7975(6) -0.2167(5) 0.1054(3) 0.0420(19) Uani 1 d 1 . . .
H122 H 0.7954 -0.2559 0.1297 0.050 Uiso 1 calc 1 R . .
C123 C 0.8323(5) -0.1245(5) 0.1175(3) 0.0343(17) Uani 1 d 1 . . .
H123 H 0.8522 -0.1008 0.1502 0.041 Uiso 1 calc 1 R . .
C124 C 1.0223(5) 0.0933(5) 0.1106(2) 0.0273(15) Uani 1 d 1 . . .
C125 C 1.0787(5) 0.0433(5) 0.0909(2) 0.0295(15) Uani 1 d 1 . . .
H125 H 1.0428 -0.0141 0.0735 0.035 Uiso 1 calc 1 R . .
C126 C 1.1889(6) 0.0775(5) 0.0966(3) 0.0381(18) Uani 1 d 1 . . .
H126 H 1.2279 0.0429 0.0836 0.046 Uiso 1 calc 1 R . .
C127 C 1.2402(6) 0.1612(5) 0.1210(3) 0.0422(19) Uani 1 d 1 . . .
H127 H 1.3150 0.1852 0.1240 0.051 Uiso 1 calc 1 R . .
C128 C 1.1840(6) 0.2106(5) 0.1411(3) 0.0430(19) Uani 1 d 1 . . .
H128 H 1.2201 0.2682 0.1583 0.052 Uiso 1 calc 1 R . .
C129 C 1.0757(5) 0.1768(5) 0.1362(3) 0.0332(16) Uani 1 d 1 . . .
H129 H 1.0373 0.2109 0.1505 0.040 Uiso 1 calc 1 R . .
P7 P 0.5000 0.5000 0.5000 0.0533(9) Uani 1 d 2 S T P
F1 F 0.4793(5) 0.4612(4) 0.4445(2) 0.0909(19) Uani 1 d 1 . . .
F2 F 0.5232(7) 0.5971(4) 0.4830(3) 0.117(3) Uani 1 d 1 . . .
F3 F 0.3822(5) 0.4862(7) 0.5028(3) 0.128(3) Uani 1 d 1 . . .
P8 P 0.5000 0.5000 0.0000 0.0411(7) Uani 1 d 2 S T P
F4 F 0.4337(5) 0.4072(4) 0.0213(2) 0.0870(19) Uani 1 d 1 . . .
F5 F 0.4103(6) 0.5354(6) 0.0101(3) 0.150(4) Uani 1 d 1 . . .
F6 F 0.5414(7) 0.5371(5) 0.0524(2) 0.139(4) Uani 1 d 1 . . .

loop_
_atom_site_aniso_label
_atom_site_aniso_U_11
_atom_site_aniso_U_22
_atom_site_aniso_U_33
_atom_site_aniso_U_23
_atom_site_aniso_U_13
_atom_site_aniso_U_12
Ag1 0.0243(3) 0.0202(3) 0.0270(3) 0.0037(2) -0.0010(2) 0.0057(2)
Ag2 0.0322(3) 0.0241(3) 0.0202(3) 0.0032(2) -0.0002(2) 0.0114(2)
Ag3 0.0214(3) 0.0277(3) 0.0203(3) -0.0033(2) -0.0017(2) 0.0065(2)
Cu1 0.0248(4) 0.0188(4) 0.0189(4) 0.0010(3) -0.0032(3) 0.0045(3)
P1 0.0267(9) 0.0269(9) 0.0330(10) 0.0031(8) 0.0005(8) 0.0116(8)
P2 0.0205(9) 0.0242(9) 0.0286(10) 0.0054(7) -0.0012(7) 0.0062(7)
P3 0.0320(10) 0.0267(9) 0.0231(9) 0.0016(7) 0.0031(8) 0.0113(8)
P4 0.0295(9) 0.0235(9) 0.0227(9) 0.0042(7) -0.0024(7) 0.0110(7)
P5 0.0191(9) 0.0305(10) 0.0280(10) -0.0011(7) -0.0008(7) 0.0059(7)
P6 0.0226(9) 0.0300(9) 0.0202(9) -0.0011(7) 0.0011(7) 0.0092(7)
C1 0.027(4) 0.014(3) 0.024(3) 0.002(3) -0.003(3) 0.001(3)
C2 0.039(4) 0.025(4) 0.021(4) 0.013(3) 0.003(3) 0.008(3)
C3 0.036(4) 0.021(3) 0.035(4) -0.002(3) -0.009(3) 0.006(3)
C4 0.052(5) 0.029(4) 0.044(5) -0.001(4) -0.015(4) 0.009(4)
C5 0.066(6) 0.040(5) 0.057(6) -0.011(4) -0.034(5) 0.010(4)
C6 0.058(6) 0.090(8) 0.056(6) -0.018(6) -0.027(5) 0.000(6)
C7 0.093(9) 0.085(9) 0.112(10) -0.057(8) -0.019(8) 0.023(7)
C8 0.028(4) 0.022(3) 0.031(4) 0.000(3) -0.003(3) 0.007(3)
C9 0.034(4) 0.023(3) 0.028(4) 0.000(3) -0.004(3) 0.007(3)
C10 0.028(4) 0.044(4) 0.030(4) 0.014(3) -0.002(3) 0.009(3)
C11 0.050(5) 0.043(5) 0.048(5) 0.013(4) -0.014(4) 0.007(4)
C12 0.087(7) 0.079(7) 0.046(6) 0.036(5) -0.020(5) 0.009(6)
C13 0.40(3) 0.068(9) 0.062(8) 0.006(7) -0.056(12) 0.107(13)
C14 0.48(4) 0.091(10) 0.056(9) 0.026(7) 0.002(14) 0.160(17)
C15 0.017(3) 0.032(4) 0.019(3) 0.004(3) 0.000(3) 0.010(3)
C16 0.025(3) 0.022(4) 0.021(3) -0.004(3) -0.003(3) 0.008(3)
C17 0.023(4) 0.030(4) 0.040(4) 0.002(3) -0.002(3) 0.010(3)
C18 0.035(4) 0.025(4) 0.047(5) 0.004(3) -0.003(3) 0.013(3)
C19 0.024(4) 0.025(4) 0.085(6) 0.009(4) -0.006(4) 0.008(3)
C20 0.036(5) 0.037(5) 0.081(7) -0.006(4) -0.004(4) 0.005(4)
C21 0.055(6) 0.039(5) 0.084(7) 0.026(5) -0.005(5) 0.009(4)
C22 0.025(4) 0.030(4) 0.033(4) 0.006(3) -0.006(3) 0.005(3)
C23 0.035(4) 0.031(4) 0.041(4) 0.003(3) 0.000(3) 0.012(3)
C24 0.057(5) 0.031(4) 0.062(6) 0.006(4) 0.000(5) 0.010(4)
C25 0.056(5) 0.027(4) 0.055(6) 0.013(4) 0.001(4) 0.004(4)
C26 0.042(5) 0.066(6) 0.041(5) 0.015(4) 0.007(4) 0.012(4)
C27 0.034(4) 0.033(4) 0.048(5) 0.009(4) -0.002(4) 0.011(3)
C28 0.032(4) 0.030(4) 0.035(4) -0.005(3) -0.001(3) 0.015(3)
C29 0.049(5) 0.034(4) 0.039(5) -0.005(3) -0.010(4) 0.021(4)
C30 0.058(6) 0.044(5) 0.066(6) -0.011(4) -0.025(5) 0.025(5)
C31 0.030(4) 0.050(5) 0.088(7) -0.025(5) -0.021(5) 0.021(4)
C32 0.043(5) 0.035(5) 0.088(7) -0.007(5) 0.010(5) 0.002(4)
C33 0.034(4) 0.045(5) 0.050(5) 0.000(4) -0.002(4) 0.009(4)
C34 0.042(4) 0.020(3) 0.035(4) 0.003(3) 0.007(3) 0.009(3)
C35 0.051(5) 0.059(5) 0.041(5) 0.004(4) -0.001(4) 0.028(4)
C36 0.076(7) 0.074(7) 0.040(5) -0.001(5) -0.004(5) 0.033(5)
C37 0.070(6) 0.047(5) 0.040(5) 0.004(4) 0.018(5) 0.015(5)
C38 0.040(5) 0.033(4) 0.046(5) 0.001(4) 0.018(4) 0.008(3)
C39 0.042(4) 0.028(4) 0.047(5) 0.003(3) 0.006(4) 0.014(3)
C40 0.022(3) 0.027(4) 0.034(4) 0.009(3) -0.002(3) 0.006(3)
C41 0.059(5) 0.035(4) 0.043(5) 0.006(4) 0.004(4) 0.005(4)
C42 0.076(7) 0.035(5) 0.057(6) -0.011(4) 0.002(5) 0.014(4)
C43 0.065(6) 0.025(4) 0.055(6) -0.005(4) -0.015(5) 0.013(4)
C44 0.054(5) 0.022(4) 0.066(6) 0.014(4) 0.003(5) 0.003(4)
C45 0.047(5) 0.034(4) 0.044(5) 0.007(4) 0.012(4) 0.010(4)
C46 0.028(4) 0.026(4) 0.031(4) 0.008(3) 0.000(3) 0.009(3)
C47 0.026(4) 0.042(4) 0.034(4) 0.010(3) 0.002(3) 0.010(3)
C48 0.038(4) 0.058(5) 0.028(4) 0.006(4) -0.003(3) 0.017(4)
C49 0.050(5) 0.061(5) 0.027(4) 0.017(4) 0.013(4) 0.028(4)
C50 0.029(4) 0.054(5) 0.042(5) 0.017(4) 0.010(4) 0.014(4)
C51 0.024(4) 0.045(4) 0.043(5) 0.016(4) 0.003(3) 0.011(3)
C52 0.024(3) 0.024(3) 0.024(3) 0.005(3) 0.004(3) 0.007(3)
C53 0.031(4) 0.034(4) 0.037(4) 0.000(3) -0.006(3) 0.014(3)
C54 0.033(4) 0.038(4) 0.057(5) 0.011(4) -0.002(4) 0.018(4)
C55 0.041(5) 0.055(5) 0.049(5) 0.016(4) 0.002(4) 0.029(4)
C56 0.036(4) 0.055(5) 0.053(5) 0.008(4) -0.014(4) 0.015(4)
C57 0.032(4) 0.030(4) 0.060(5) 0.009(4) -0.009(4) 0.005(3)
C58 0.031(4) 0.027(4) 0.027(4) 0.001(3) 0.000(3) 0.010(3)
C59 0.028(4) 0.052(5) 0.038(4) 0.014(4) 0.007(3) 0.016(4)
C60 0.044(5) 0.068(6) 0.050(5) 0.022(5) 0.005(4) 0.030(4)
C61 0.031(4) 0.037(4) 0.065(6) 0.002(4) -0.001(4) 0.019(4)
C62 0.053(5) 0.054(5) 0.057(6) -0.026(4) -0.020(4) 0.030(4)
C63 0.052(5) 0.057(5) 0.034(4) -0.014(4) -0.014(4) 0.034(4)
C64 0.046(5) 0.027(4) 0.033(4) 0.003(3) 0.009(4) 0.011(3)
C65 0.056(6) 0.040(5) 0.056(6) -0.009(4) 0.019(4) 0.005(4)
C66 0.046(5) 0.053(6) 0.075(7) -0.006(5) 0.018(5) 0.000(4)
C67 0.059(7) 0.039(6) 0.116(10) 0.013(6) 0.024(6) -0.009(5)
C68 0.068(7) 0.034(5) 0.148(12) -0.002(6) 0.018(7) 0.006(5)
C69 0.040(5) 0.032(4) 0.082(7) -0.002(4) 0.013(5) 0.007(4)
C70 0.037(4) 0.040(4) 0.024(4) -0.002(3) 0.003(3) 0.021(3)
C71 0.064(6) 0.062(6) 0.033(5) 0.014(4) -0.006(4) 0.024(5)
C72 0.089(8) 0.106(9) 0.036(5) 0.024(6) -0.004(5) 0.040(7)
C73 0.067(7) 0.121(10) 0.034(5) -0.005(6) -0.011(5) 0.063(7)
C74 0.041(5) 0.074(7) 0.056(6) -0.033(5) -0.019(4) 0.013(5)
C75 0.045(5) 0.063(6) 0.036(5) -0.003(4) -0.005(4) 0.018(4)
C76 0.029(4) 0.023(3) 0.027(4) 0.002(3) 0.000(3) 0.010(3)
C77 0.035(4) 0.031(4) 0.027(4) 0.001(3) -0.006(3) 0.013(3)
C78 0.046(5) 0.040(4) 0.027(4) 0.012(3) 0.002(3) 0.011(4)
C79 0.046(5) 0.031(4) 0.043(5) 0.019(4) -0.004(4) 0.005(4)
C80 0.044(5) 0.030(4) 0.046(5) 0.001(4) -0.009(4) 0.002(3)
C81 0.037(4) 0.030(4) 0.028(4) 0.001(3) -0.006(3) 0.009(3)
C82 0.024(3) 0.024(3) 0.023(4) -0.003(3) -0.004(3) 0.005(3)
C83 0.027(4) 0.033(4) 0.031(4) 0.007(3) -0.003(3) 0.009(3)
C84 0.035(4) 0.046(5) 0.029(4) 0.001(3) 0.002(3) 0.010(4)
C85 0.036(4) 0.054(5) 0.035(4) -0.006(4) 0.010(3) 0.019(4)
C86 0.049(5) 0.048(5) 0.054(5) -0.004(4) -0.004(4) 0.031(4)
C87 0.043(4) 0.037(4) 0.034(4) -0.001(3) -0.006(3) 0.021(4)
C88 0.029(4) 0.021(3) 0.025(4) 0.006(3) 0.005(3) 0.003(3)
C89 0.047(5) 0.034(4) 0.036(4) -0.003(3) -0.012(4) 0.017(4)
C90 0.065(6) 0.029(4) 0.051(5) -0.009(4) -0.016(4) 0.015(4)
C91 0.031(4) 0.046(5) 0.040(5) -0.004(4) -0.006(4) -0.005(4)
C92 0.033(5) 0.058(6) 0.066(6) -0.009(5) -0.012(4) 0.016(4)
C93 0.039(5) 0.042(5) 0.060(6) -0.008(4) -0.012(4) 0.021(4)
C94 0.019(3) 0.028(4) 0.035(4) 0.001(3) 0.000(3) 0.003(3)
C95 0.028(4) 0.041(4) 0.037(4) 0.003(3) -0.003(3) 0.012(3)
C96 0.033(4) 0.041(4) 0.051(5) 0.011(4) 0.012(4) 0.015(4)
C97 0.038(4) 0.055(5) 0.041(5) 0.016(4) 0.004(4) 0.022(4)
C98 0.041(5) 0.053(5) 0.037(5) 0.002(4) -0.012(4) 0.013(4)
C99 0.027(4) 0.039(4) 0.050(5) -0.002(4) -0.004(4) 0.012(3)
C100 0.025(4) 0.033(4) 0.031(4) 0.003(3) -0.003(3) 0.007(3)
C101 0.022(4) 0.037(4) 0.045(5) 0.006(3) 0.001(3) 0.007(3)
C102 0.035(4) 0.039(5) 0.052(5) 0.010(4) -0.013(4) -0.002(4)
C103 0.048(5) 0.030(4) 0.042(5) 0.002(3) -0.011(4) 0.007(4)
C104 0.048(5) 0.037(4) 0.045(5) -0.002(4) -0.002(4) 0.018(4)
C105 0.033(4) 0.034(4) 0.042(5) 0.004(3) 0.004(3) 0.006(3)
C106 0.021(4) 0.037(4) 0.031(4) -0.003(3) 0.001(3) 0.002(3)
C107 0.026(4) 0.056(5) 0.038(5) 0.005(4) 0.002(3) 0.011(4)
C108 0.037(5) 0.070(6) 0.039(5) -0.002(4) -0.001(4) 0.012(4)
C109 0.053(6) 0.074(7) 0.035(5) -0.006(5) 0.017(4) 0.005(5)
C110 0.046(5) 0.053(6) 0.084(8) -0.009(5) 0.025(5) 0.020(4)
C111 0.044(5) 0.048(5) 0.052(5) 0.003(4) 0.013(4) 0.015(4)
C112 0.027(4) 0.030(4) 0.021(3) -0.003(3) 0.001(3) 0.014(3)
C113 0.034(4) 0.053(5) 0.034(4) 0.010(4) 0.005(3) 0.025(4)
C114 0.048(5) 0.054(5) 0.032(4) 0.013(4) 0.016(4) 0.024(4)
C115 0.057(5) 0.044(5) 0.035(4) 0.010(4) -0.008(4) 0.021(4)
C116 0.038(4) 0.042(5) 0.048(5) 0.006(4) -0.008(4) 0.018(4)
C117 0.024(4) 0.045(4) 0.033(4) 0.002(3) 0.001(3) 0.014(3)
C118 0.015(3) 0.035(4) 0.031(4) 0.004(3) 0.003(3) 0.010(3)
C119 0.032(4) 0.035(4) 0.023(4) -0.003(3) -0.001(3) 0.012(3)
C120 0.040(4) 0.041(5) 0.041(5) -0.008(4) 0.001(4) 0.014(4)
C121 0.035(4) 0.037(4) 0.061(6) -0.002(4) 0.002(4) 0.015(4)
C122 0.043(5) 0.041(5) 0.047(5) 0.011(4) 0.006(4) 0.020(4)
C123 0.033(4) 0.033(4) 0.034(4) 0.004(3) -0.001(3) 0.009(3)
C124 0.026(4) 0.038(4) 0.017(3) 0.002(3) 0.001(3) 0.011(3)
C125 0.028(4) 0.041(4) 0.020(4) -0.003(3) 0.003(3) 0.014(3)
C126 0.033(4) 0.061(5) 0.027(4) 0.005(4) 0.005(3) 0.025(4)
C127 0.022(4) 0.051(5) 0.045(5) 0.012(4) -0.001(3) 0.002(4)
C128 0.024(4) 0.036(4) 0.061(5) 0.005(4) -0.006(4) 0.002(3)
C129 0.024(4) 0.033(4) 0.038(4) 0.002(3) 0.003(3) 0.005(3)
P7 0.0385(17) 0.055(2) 0.060(2) -0.0219(16) -0.0037(15) 0.0156(15)
F1 0.126(5) 0.093(4) 0.059(4) -0.032(3) -0.016(3) 0.055(4)
F2 0.163(7) 0.065(4) 0.105(5) -0.014(4) -0.047(5) 0.026(4)
F3 0.060(4) 0.263(10) 0.086(5) 0.030(6) 0.016(3) 0.086(5)
P8 0.0381(16) 0.0453(17) 0.0332(16) -0.0005(13) 0.0089(13) 0.0085(13)
F4 0.108(5) 0.059(4) 0.086(4) 0.018(3) 0.055(4) 0.018(3)
F5 0.115(6) 0.209(9) 0.191(9) 0.131(8) 0.110(6) 0.110(6)
F6 0.159(7) 0.123(6) 0.048(4) -0.007(4) 0.008(4) -0.043(5)

loop_
_atom_type_symbol
_atom_type_description
_atom_type_scat_dispersion_real
_atom_type_scat_dispersion_imag
_atom_type_scat_source
C C 0.0033 0.0016 'International Tables Vol C Tables 4.2.6.8 and 6.1.1.4'
H H 0.0000 0.0000 'International Tables Vol C Tables 4.2.6.8 and 6.1.1.4'
Cu Cu 0.3201 1.2651 'International Tables Vol C Tables 4.2.6.8 and 6.1.1.4'
Ag Ag -0.8971 1.1015 'International Tables Vol C Tables 4.2.6.8 and 6.1.1.4'
P P 0.1023 0.0942 'International Tables Vol C Tables 4.2.6.8 and 6.1.1.4'
F F 0.0171 0.0103 'International Tables Vol C Tables 4.2.6.8 and 6.1.1.4'

loop_
_geom_angle_atom_site_label_1
_geom_angle_atom_site_label_2
_geom_angle_atom_site_label_3
_geom_angle
_geom_angle_site_symmetry_1
_geom_angle_site_symmetry_3
P1 Ag1 Cu1 123.95(5) . .
P1 Ag1 P2 117.04(6) . .
P2 Ag1 Cu1 119.00(4) . .
C1 Ag1 Cu1 43.77(15) . .
C1 Ag1 P1 120.98(16) . .
C1 Ag1 P2 104.16(15) . .
C1 Ag1 C8 87.0(2) . .
C8 Ag1 Cu1 43.24(15) . .
C8 Ag1 P1 105.31(16) . .
C8 Ag1 P2 119.47(16) . .
P3 Ag2 Cu1 120.65(5) . .
P3 Ag2 P4 115.06(6) . .
P4 Ag2 Cu1 124.29(5) . .
C1 Ag2 Cu1 44.67(15) . .
C1 Ag2 P3 105.47(16) . .
C1 Ag2 P4 119.98(15) . .
C1 Ag2 C15 88.7(2) . .
C15 Ag2 Cu1 44.22(15) . .
C15 Ag2 P3 121.30(14) . .
C15 Ag2 P4 104.41(15) . .
P5 Ag3 Cu1 118.42(5) . .
P6 Ag3 Cu1 120.63(5) . .
P6 Ag3 P5 120.68(6) . .
C8 Ag3 Cu1 43.58(16) . .
C8 Ag3 P5 112.61(16) . .
C8 Ag3 P6 105.61(16) . .
C8 Ag3 C15 87.2(2) . .
C15 Ag3 Cu1 43.65(15) . .
C15 Ag3 P5 107.03(14) . .
C15 Ag3 P6 118.70(15) . .
Ag2 Cu1 Ag1 119.67(3) . .
Ag2 Cu1 Ag3 120.91(3) . .
Ag3 Cu1 Ag1 119.30(3) . .
C1 Cu1 Ag1 59.28(17) . .
C1 Cu1 Ag2 60.39(17) . .
C1 Cu1 Ag3 176.43(19) . .
C8 Cu1 Ag1 59.71(19) . .
C8 Cu1 Ag2 177.2(2) . .
C8 Cu1 Ag3 59.98(19) . .
C8 Cu1 C1 118.9(3) . .
C8 Cu1 C15 120.1(3) . .
C15 Cu1 Ag1 174.74(18) . .
C15 Cu1 Ag2 60.85(18) . .
C15 Cu1 Ag3 60.09(18) . .
C15 Cu1 C1 121.0(2) . .
C22 P1 Ag1 112.3(2) . .
C22 P1 C28 101.7(3) . .
C28 P1 Ag1 119.2(2) . .
C34 P1 Ag1 114.2(2) . .
C34 P1 C22 105.5(3) . .
C34 P1 C28 102.3(3) . .
C40 P2 Ag1 113.6(2) . .
C40 P2 C52 103.2(3) . .
C46 P2 Ag1 114.0(2) . .
C46 P2 C40 105.9(3) . .
C46 P2 C52 102.8(3) . .
C52 P2 Ag1 115.9(2) . .
C58 P3 Ag2 116.9(2) . .
C58 P3 C64 103.5(3) . .
C58 P3 C70 101.6(3) . .
C64 P3 Ag2 117.8(2) . .
C64 P3 C70 104.4(3) . .
C70 P3 Ag2 110.8(2) . .
C76 P4 Ag2 107.8(2) . .
C76 P4 C88 105.4(3) . .
C82 P4 Ag2 117.9(2) . .
C82 P4 C76 104.4(3) . .
C82 P4 C88 103.1(3) . .
C88 P4 Ag2 116.9(2) . .
C94 P5 Ag3 111.3(2) . .
C94 P5 C100 103.7(3) . .
C100 P5 Ag3 119.7(2) . .
C106 P5 Ag3 111.8(2) . .
C106 P5 C94 106.0(3) . .
C106 P5 C100 103.1(3) . .
C112 P6 Ag3 112.3(2) . .
C112 P6 C118 105.1(3) . .
C112 P6 C124 102.4(3) . .
C118 P6 Ag3 110.7(2) . .
C118 P6 C124 103.4(3) . .
C124 P6 Ag3 121.5(2) . .
Ag2 C1 Ag1 151.9(3) . .
Cu1 C1 Ag1 77.0(2) . .
Cu1 C1 Ag2 74.94(19) . .
C2 C1 Ag1 99.0(4) . .
C2 C1 Ag2 108.9(5) . .
C2 C1 Cu1 172.5(6) . .
C1 C2 C3 177.1(7) . .
C4 C3 C2 178.5(9) . .
C3 C4 C5 176.6(9) . .
C4 C5 H5 107.2 . .
C4 C5 C6 111.4(8) . .
C4 C5 C7 111.3(8) . .
C6 C5 H5 107.2 . .
C7 C5 H5 107.2 . .
C7 C5 C6 112.3(9) . .
C5 C6 H6A 109.5 . .
C5 C6 H6B 109.5 . .
C5 C6 H6C 109.5 . .
H6A C6 H6B 109.5 . .
H6A C6 H6C 109.5 . .
H6B C6 H6C 109.5 . .
C5 C7 H7A 109.5 . .
C5 C7 H7B 109.5 . .
C5 C7 H7C 109.5 . .
H7A C7 H7B 109.5 . .
H7A C7 H7C 109.5 . .
H7B C7 H7C 109.5 . .
Ag3 C8 Ag1 152.6(3) . .
Cu1 C8 Ag1 77.1(2) . .
Cu1 C8 Ag3 76.4(2) . .
C9 C8 Ag1 98.3(5) . .
C9 C8 Ag3 108.5(5) . .
C9 C8 Cu1 174.5(6) . .
C8 C9 C10 177.6(7) . .
C11 C10 C9 177.3(9) . .
C10 C11 C12 179.4(10) . .
C11 C12 H12 105.0 . .
C13 C12 C11 114.7(9) . .
C13 C12 H12 105.0 . .
C14 C12 C11 112.9(10) . .
C14 C12 H12 105.0 . .
C14 C12 C13 112.9(11) . .
C12 C13 H13A 109.5 . .
C12 C13 H13B 109.5 . .
C12 C13 H13C 109.5 . .
H13A C13 H13B 109.5 . .
H13A C13 H13C 109.5 . .
H13B C13 H13C 109.5 . .
C12 C14 H14A 109.5 . .
C12 C14 H14B 109.5 . .
C12 C14 H14C 109.5 . .
H14A C14 H14B 109.5 . .
H14A C14 H14C 109.5 . .
H14B C14 H14C 109.5 . .
Ag2 C15 Ag3 151.1(3) . .
Cu1 C15 Ag2 74.9(2) . .
Cu1 C15 Ag3 76.3(2) . .
C16 C15 Ag2 107.3(5) . .
C16 C15 Ag3 101.6(5) . .
C16 C15 Cu1 177.8(5) . .
C15 C16 C17 175.1(7) . .
C18 C17 C16 177.3(7) . .
C17 C18 C19 175.0(7) . .
C18 C19 H19 107.8 . .
C18 C19 C20 109.7(6) . .
C18 C19 C21 111.6(7) . .
C20 C19 H19 107.8 . .
C21 C19 H19 107.8 . .
C21 C19 C20 111.8(7) . .
C19 C20 H20A 109.5 . .
C19 C20 H20B 109.5 . .
C19 C20 H20C 109.5 . .
H20A C20 H20B 109.5 . .
H20A C20 H20C 109.5 . .
H20B C20 H20C 109.5 . .
C19 C21 H21A 109.5 . .
C19 C21 H21B 109.5 . .
C19 C21 H21C 109.5 . .
H21A C21 H21B 109.5 . .
H21A C21 H21C 109.5 . .
H21B C21 H21C 109.5 . .
C23 C22 P1 123.0(6) . .
C27 C22 P1 117.3(5) . .
C27 C22 C23 119.4(6) . .
C22 C23 H23 120.3 . .
C24 C23 C22 119.3(7) . .
C24 C23 H23 120.3 . .
C23 C24 H24 119.5 . .
C25 C24 C23 120.9(8) . .
C25 C24 H24 119.5 . .
C24 C25 H25 120.3 . .
C26 C25 C24 119.5(7) . .
C26 C25 H25 120.3 . .
C25 C26 H26 119.9 . .
C25 C26 C27 120.2(8) . .
C27 C26 H26 119.9 . .
C22 C27 C26 120.7(7) . .
C22 C27 H27 119.7 . .
C26 C27 H27 119.7 . .
C29 C28 P1 123.6(6) . .
C29 C28 C33 118.9(7) . .
C33 C28 P1 117.5(6) . .
C28 C29 H29 119.7 . .
C28 C29 C30 120.5(8) . .
C30 C29 H29 119.7 . .
C29 C30 H30 119.9 . .
C31 C30 C29 120.1(8) . .
C31 C30 H30 119.9 . .
C30 C31 H31 119.8 . .
C32 C31 C30 120.4(8) . .
C32 C31 H31 119.8 . .
C31 C32 H32 119.8 . .
C31 C32 C33 120.3(8) . .
C33 C32 H32 119.8 . .
C28 C33 C32 119.6(8) . .
C28 C33 H33 120.2 . .
C32 C33 H33 120.2 . .
C35 C34 P1 118.6(6) . .
C35 C34 C39 117.6(7) . .
C39 C34 P1 123.8(6) . .
C34 C35 H35 119.2 . .
C36 C35 C34 121.6(8) . .
C36 C35 H35 119.2 . .
C35 C36 H36 120.2 . .
C37 C36 C35 119.5(9) . .
C37 C36 H36 120.2 . .
C36 C37 H37 119.7 . .
C36 C37 C38 120.5(8) . .
C38 C37 H37 119.7 . .
C37 C38 H38 119.8 . .
C39 C38 C37 120.3(8) . .
C39 C38 H38 119.8 . .
C34 C39 H39 119.8 . .
C38 C39 C34 120.4(8) . .
C38 C39 H39 119.8 . .
C41 C40 P2 117.4(5) . .
C41 C40 C45 116.6(7) . .
C45 C40 P2 125.9(6) . .
C40 C41 H41 118.6 . .
C40 C41 C42 122.9(8) . .
C42 C41 H41 118.6 . .
C41 C42 H42 120.8 . .
C43 C42 C41 118.5(8) . .
C43 C42 H42 120.8 . .
C42 C43 H43 119.7 . .
C44 C43 C42 120.6(8) . .
C44 C43 H43 119.7 . .
C43 C44 H44 120.1 . .
C43 C44 C45 119.9(7) . .
C45 C44 H44 120.1 . .
C40 C45 C44 121.5(7) . .
C40 C45 H45 119.3 . .
C44 C45 H45 119.3 . .
C47 C46 P2 119.2(5) . .
C47 C46 C51 117.7(7) . .
C51 C46 P2 123.0(5) . .
C46 C47 H47 119.4 . .
C48 C47 C46 121.3(7) . .
C48 C47 H47 119.4 . .
C47 C48 H48 119.9 . .
C47 C48 C49 120.1(7) . .
C49 C48 H48 119.9 . .
C48 C49 H49 119.9 . .
C50 C49 C48 120.3(7) . .
C50 C49 H49 119.9 . .
C49 C50 H50 120.0 . .
C49 C50 C51 119.9(7) . .
C51 C50 H50 120.0 . .
C46 C51 H51 119.7 . .
C50 C51 C46 120.7(7) . .
C50 C51 H51 119.7 . .
C53 C52 P2 117.6(5) . .
C57 C52 P2 124.2(5) . .
C57 C52 C53 118.2(6) . .
C52 C53 H53 119.7 . .
C54 C53 C52 120.5(7) . .
C54 C53 H53 119.7 . .
C53 C54 H54 119.9 . .
C53 C54 C55 120.1(7) . .
C55 C54 H54 119.9 . .
C54 C55 H55 119.8 . .
C56 C55 C54 120.3(7) . .
C56 C55 H55 119.8 . .
C55 C56 H56 120.3 . .
C55 C56 C57 119.5(7) . .
C57 C56 H56 120.3 . .
C52 C57 C56 121.3(7) . .
C52 C57 H57 119.4 . .
C56 C57 H57 119.4 . .
C59 C58 P3 118.8(5) . .
C59 C58 C63 119.7(6) . .
C63 C58 P3 121.5(5) . .
C58 C59 H59 120.6 . .
C58 C59 C60 118.7(7) . .
C60 C59 H59 120.6 . .
C59 C60 H60 119.0 . .
C61 C60 C59 122.0(8) . .
C61 C60 H60 119.0 . .
C60 C61 H61 120.2 . .
C60 C61 C62 119.5(7) . .
C62 C61 H61 120.2 . .
C61 C62 H62 119.9 . .
C61 C62 C63 120.3(8) . .
C63 C62 H62 119.9 . .
C58 C63 H63 120.1 . .
C62 C63 C58 119.7(7) . .
C62 C63 H63 120.1 . .
C65 C64 P3 123.2(6) . .
C65 C64 C69 117.9(7) . .
C69 C64 P3 118.8(6) . .
C64 C65 H65 119.2 . .
C64 C65 C66 121.5(8) . .
C66 C65 H65 119.2 . .
C65 C66 H66 120.2 . .
C67 C66 C65 119.6(9) . .
C67 C66 H66 120.2 . .
C66 C67 H67 119.6 . .
C66 C67 C68 120.8(8) . .
C68 C67 H67 119.6 . .
C67 C68 H68 120.9 . .
C69 C68 C67 118.2(9) . .
C69 C68 H68 120.9 . .
C64 C69 C68 121.8(8) . .
C64 C69 H69 119.1 . .
C68 C69 H69 119.1 . .
C71 C70 P3 123.5(6) . .
C75 C70 P3 117.8(6) . .
C75 C70 C71 118.7(7) . .
C70 C71 H71 119.9 . .
C70 C71 C72 120.1(9) . .
C72 C71 H71 119.9 . .
C71 C72 H72 119.9 . .
C73 C72 C71 120.2(9) . .
C73 C72 H72 119.9 . .
C72 C73 H73 119.8 . .
C72 C73 C74 120.3(9) . .
C74 C73 H73 119.8 . .
C73 C74 H74 120.2 . .
C73 C74 C75 119.5(9) . .
C75 C74 H74 120.2 . .
C70 C75 C74 121.0(8) . .
C70 C75 H75 119.5 . .
C74 C75 H75 119.5 . .
C77 C76 P4 120.0(5) . .
C81 C76 P4 120.2(5) . .
C81 C76 C77 119.1(6) . .
C76 C77 H77 120.4 . .
C78 C77 C76 119.3(6) . .
C78 C77 H77 120.4 . .
C77 C78 H78 119.1 . .
C79 C78 C77 121.7(7) . .
C79 C78 H78 119.1 . .
C78 C79 H79 120.6 . .
C78 C79 C80 118.9(7) . .
C80 C79 H79 120.6 . .
C79 C80 H80 119.3 . .
C79 C80 C81 121.3(7) . .
C81 C80 H80 119.3 . .
C76 C81 H81 120.2 . .
C80 C81 C76 119.6(7) . .
C80 C81 H81 120.2 . .
C83 C82 P4 118.3(5) . .
C83 C82 C87 118.0(6) . .
C87 C82 P4 123.6(5) . .
C82 C83 H83 119.0 . .
C84 C83 C82 122.0(7) . .
C84 C83 H83 119.0 . .
C83 C84 H84 120.2 . .
C83 C84 C85 119.6(7) . .
C85 C84 H84 120.2 . .
C84 C85 H85 120.6 . .
C86 C85 C84 118.9(7) . .
C86 C85 H85 120.6 . .
C85 C86 H86 119.5 . .
C87 C86 C85 121.0(7) . .
C87 C86 H86 119.5 . .
C82 C87 H87 119.8 . .
C86 C87 C82 120.5(7) . .
C86 C87 H87 119.8 . .
C89 C88 P4 119.0(5) . .
C93 C88 P4 122.8(5) . .
C93 C88 C89 118.1(7) . .
C88 C89 H89 119.6 . .
C90 C89 C88 120.8(7) . .
C90 C89 H89 119.6 . .
C89 C90 H90 119.6 . .
C91 C90 C89 120.8(7) . .
C91 C90 H90 119.6 . .
C90 C91 H91 119.9 . .
C92 C91 C90 120.2(7) . .
C92 C91 H91 119.9 . .
C91 C92 H92 120.1 . .
C91 C92 C93 119.8(8) . .
C93 C92 H92 120.1 . .
C88 C93 C92 120.4(7) . .
C88 C93 H93 119.8 . .
C92 C93 H93 119.8 . .
C95 C94 P5 118.7(5) . .
C99 C94 P5 123.3(5) . .
C99 C94 C95 117.8(7) . .
C94 C95 H95 119.6 . .
C96 C95 C94 120.9(7) . .
C96 C95 H95 119.6 . .
C95 C96 H96 120.1 . .
C95 C96 C97 119.8(7) . .
C97 C96 H96 120.1 . .
C96 C97 H97 120.0 . .
C98 C97 C96 119.9(7) . .
C98 C97 H97 120.0 . .
C97 C98 H98 119.8 . .
C97 C98 C99 120.5(7) . .
C99 C98 H98 119.8 . .
C94 C99 C98 121.1(7) . .
C94 C99 H99 119.5 . .
C98 C99 H99 119.5 . .
C101 C100 P5 121.3(5) . .
C105 C100 P5 119.6(5) . .
C105 C100 C101 119.1(7) . .
C100 C101 H101 120.4 . .
C102 C101 C100 119.2(7) . .
C102 C101 H101 120.4 . .
C101 C102 H102 119.4 . .
C101 C102 C103 121.2(7) . .
C103 C102 H102 119.4 . .
C102 C103 H103 120.6 . .
C102 C103 C104 118.8(7) . .
C104 C103 H103 120.6 . .
C103 C104 H104 120.2 . .
C105 C104 C103 119.6(7) . .
C105 C104 H104 120.2 . .
C100 C105 C104 122.0(7) . .
C100 C105 H105 119.0 . .
C104 C105 H105 119.0 . .
C107 C106 P5 118.2(5) . .
C111 C106 P5 124.4(6) . .
C111 C106 C107 117.5(7) . .
C106 C107 H107 118.5 . .
C108 C107 C106 123.0(8) . .
C108 C107 H107 118.5 . .
C107 C108 H108 120.5 . .
C107 C108 C109 119.1(9) . .
C109 C108 H108 120.5 . .
C108 C109 H109 120.0 . .
C110 C109 C108 120.1(8) . .
C110 C109 H109 120.0 . .
C109 C110 H110 119.2 . .
C109 C110 C111 121.7(8) . .
C111 C110 H110 119.2 . .
C106 C111 C110 118.7(8) . .
C106 C111 H111 120.7 . .
C110 C111 H111 120.7 . .
C113 C112 P6 123.0(5) . .
C113 C112 C117 118.4(6) . .
C117 C112 P6 118.5(5) . .
C112 C113 H113 119.5 . .
C114 C113 C112 121.0(7) . .
C114 C113 H113 119.5 . .
C113 C114 H114 119.9 . .
C113 C114 C115 120.2(7) . .
C115 C114 H114 119.9 . .
C114 C115 H115 120.2 . .
C116 C115 C114 119.7(7) . .
C116 C115 H115 120.2 . .
C115 C116 H116 119.6 . .
C115 C116 C117 120.7(7) . .
C117 C116 H116 119.6 . .
C112 C117 H117 120.0 . .
C116 C117 C112 119.9(6) . .
C116 C117 H117 120.0 . .
C119 C118 P6 122.8(5) . .
C123 C118 P6 117.8(5) . .
C123 C118 C119 119.2(6) . .
C118 C119 H119 120.2 . .
C120 C119 C118 119.7(7) . .
C120 C119 H119 120.2 . .
C119 C120 H120 119.7 . .
C121 C120 C119 120.6(7) . .
C121 C120 H120 119.7 . .
C120 C121 H121 120.4 . .
C120 C121 C122 119.1(7) . .
C122 C121 H121 120.4 . .
C121 C122 H122 119.5 . .
C123 C122 C121 121.1(7) . .
C123 C122 H122 119.5 . .
C118 C123 H123 119.9 . .
C122 C123 C118 120.3(7) . .
C122 C123 H123 119.9 . .
C125 C124 P6 121.9(5) . .
C125 C124 C129 119.5(6) . .
C129 C124 P6 118.6(5) . .
C124 C125 H125 120.1 . .
C124 C125 C126 119.8(7) . .
C126 C125 H125 120.1 . .
C125 C126 H126 120.1 . .
C127 C126 C125 119.7(7) . .
C127 C126 H126 120.1 . .
C126 C127 H127 119.8 . .
C126 C127 C128 120.5(7) . .
C128 C127 H127 119.8 . .
C127 C128 H128 119.9 . .
C129 C128 C127 120.1(7) . .
C129 C128 H128 119.9 . .
C124 C129 H129 119.8 . .
C128 C129 C124 120.4(7) . .
C128 C129 H129 119.8 . .
F1 P7 F1 179.999(2) . 2_666
F2 P7 F1 92.0(3) 2_666 .
F2 P7 F1 88.0(3) 2_666 2_666
F2 P7 F1 92.0(3) . 2_666
F2 P7 F1 88.0(3) . .
F2 P7 F2 180.0(5) . 2_666
F3 P7 F1 91.1(4) 2_666 .
F3 P7 F1 88.9(4) 2_666 2_666
F3 P7 F1 88.9(4) . .
F3 P7 F1 91.1(4) . 2_666
F3 P7 F2 90.9(5) . 2_666
F3 P7 F2 90.9(5) 2_666 .
F3 P7 F2 89.1(5) . .
F3 P7 F2 89.1(5) 2_666 2_666
F3 P7 F3 180.0(7) . 2_666
F4 P8 F4 180.0(3) . 2_665
F5 P8 F4 90.6(4) . .
F5 P8 F4 90.6(4) 2_665 2_665
F5 P8 F4 89.4(4) 2_665 .
F5 P8 F4 89.4(4) . 2_665
F5 P8 F5 179.996(2) . 2_665
F6 P8 F4 86.9(4) 2_665 2_665
F6 P8 F4 93.1(4) . 2_665
F6 P8 F4 93.1(4) 2_665 .
F6 P8 F4 86.9(4) . .
F6 P8 F5 87.1(5) . .
F6 P8 F5 87.1(5) 2_665 2_665
F6 P8 F5 92.9(6) . 2_665
F6 P8 F5 92.9(6) 2_665 .
F6 P8 F6 180.0(7) . 2_665

loop_
_geom_bond_atom_site_label_1
_geom_bond_atom_site_label_2
_geom_bond_distance
_geom_bond_site_symmetry_2
Ag1 Cu1 2.7837(9) .
Ag1 P1 2.4940(18) .
Ag1 P2 2.4977(17) .
Ag1 C1 2.456(6) .
Ag1 C8 2.466(6) .
Ag2 Cu1 2.7147(9) .
Ag2 P3 2.4905(18) .
Ag2 P4 2.5001(17) .
Ag2 C1 2.444(6) .
Ag2 C15 2.455(6) .
Ag3 Cu1 2.7595(9) .
Ag3 P5 2.5068(17) .
Ag3 P6 2.4833(17) .
Ag3 C8 2.458(6) .
Ag3 C15 2.462(6) .
Cu1 C1 1.977(6) .
Cu1 C8 1.957(7) .
Cu1 C15 1.961(6) .
P1 C22 1.833(7) .
P1 C28 1.845(7) .
P1 C34 1.831(7) .
P2 C40 1.832(7) .
P2 C46 1.823(7) .
P2 C52 1.839(7) .
P3 C58 1.833(7) .
P3 C64 1.836(7) .
P3 C70 1.842(7) .
P4 C76 1.832(6) .
P4 C82 1.830(7) .
P4 C88 1.846(7) .
P5 C94 1.825(7) .
P5 C100 1.834(7) .
P5 C106 1.824(7) .
P6 C112 1.830(7) .
P6 C118 1.831(7) .
P6 C124 1.843(7) .
C1 C2 1.224(9) .
C2 C3 1.379(9) .
C3 C4 1.205(10) .
C4 C5 1.477(11) .
C5 H5 1.0000 .
C5 C6 1.516(13) .
C5 C7 1.491(14) .
C6 H6A 0.9800 .
C6 H6B 0.9800 .
C6 H6C 0.9800 .
C7 H7A 0.9800 .
C7 H7B 0.9800 .
C7 H7C 0.9800 .
C8 C9 1.229(9) .
C9 C10 1.406(9) .
C10 C11 1.182(10) .
C11 C12 1.493(11) .
C12 H12 1.0000 .
C12 C13 1.395(15) .
C12 C14 1.389(17) .
C13 H13A 0.9800 .
C13 H13B 0.9800 .
C13 H13C 0.9800 .
C14 H14A 0.9800 .
C14 H14B 0.9800 .
C14 H14C 0.9800 .
C15 C16 1.231(8) .
C16 C17 1.386(9) .
C17 C18 1.207(9) .
C18 C19 1.481(10) .
C19 H19 1.0000 .
C19 C20 1.521(12) .
C19 C21 1.499(12) .
C20 H20A 0.9800 .
C20 H20B 0.9800 .
C20 H20C 0.9800 .
C21 H21A 0.9800 .
C21 H21B 0.9800 .
C21 H21C 0.9800 .
C22 C23 1.406(10) .
C22 C27 1.378(10) .
C23 H23 0.9500 .
C23 C24 1.387(10) .
C24 H24 0.9500 .
C24 C25 1.386(12) .
C25 H25 0.9500 .
C25 C26 1.377(12) .
C26 H26 0.9500 .
C26 C27 1.392(10) .
C27 H27 0.9500 .
C28 C29 1.382(10) .
C28 C33 1.388(10) .
C29 H29 0.9500 .
C29 C30 1.385(11) .
C30 H30 0.9500 .
C30 C31 1.375(12) .
C31 H31 0.9500 .
C31 C32 1.348(13) .
C32 H32 0.9500 .
C32 C33 1.411(12) .
C33 H33 0.9500 .
C34 C35 1.392(11) .
C34 C39 1.412(10) .
C35 H35 0.9500 .
C35 C36 1.366(12) .
C36 H36 0.9500 .
C36 C37 1.362(12) .
C37 H37 0.9500 .
C37 C38 1.388(12) .
C38 H38 0.9500 .
C38 C39 1.352(10) .
C39 H39 0.9500 .
C40 C41 1.376(10) .
C40 C45 1.377(9) .
C41 H41 0.9500 .
C41 C42 1.391(11) .
C42 H42 0.9500 .
C42 C43 1.367(12) .
C43 H43 0.9500 .
C43 C44 1.359(12) .
C44 H44 0.9500 .
C44 C45 1.394(10) .
C45 H45 0.9500 .
C46 C47 1.380(9) .
C46 C51 1.408(9) .
C47 H47 0.9500 .
C47 C48 1.378(10) .
C48 H48 0.9500 .
C48 C49 1.378(10) .
C49 H49 0.9500 .
C49 C50 1.363(11) .
C50 H50 0.9500 .
C50 C51 1.388(10) .
C51 H51 0.9500 .
C52 C53 1.402(9) .
C52 C57 1.379(10) .
C53 H53 0.9500 .
C53 C54 1.373(10) .
C54 H54 0.9500 .
C54 C55 1.383(11) .
C55 H55 0.9500 .
C55 C56 1.371(11) .
C56 H56 0.9500 .
C56 C57 1.389(10) .
C57 H57 0.9500 .
C58 C59 1.369(10) .
C58 C63 1.401(10) .
C59 H59 0.9500 .
C59 C60 1.410(11) .
C60 H60 0.9500 .
C60 C61 1.344(11) .
C61 H61 0.9500 .
C61 C62 1.374(12) .
C62 H62 0.9500 .
C62 C63 1.393(10) .
C63 H63 0.9500 .
C64 C65 1.376(11) .
C64 C69 1.376(10) .
C65 H65 0.9500 .
C65 C66 1.389(11) .
C66 H66 0.9500 .
C66 C67 1.346(13) .
C67 H67 0.9500 .
C67 C68 1.402(14) .
C68 H68 0.9500 .
C68 C69 1.383(12) .
C69 H69 0.9500 .
C70 C71 1.386(10) .
C70 C75 1.370(11) .
C71 H71 0.9500 .
C71 C72 1.391(13) .
C72 H72 0.9500 .
C72 C73 1.357(14) .
C73 H73 0.9500 .
C73 C74 1.374(14) .
C74 H74 0.9500 .
C74 C75 1.387(11) .
C75 H75 0.9500 .
C76 C77 1.400(9) .
C76 C81 1.392(9) .
C77 H77 0.9500 .
C77 C78 1.390(9) .
C78 H78 0.9500 .
C78 C79 1.367(10) .
C79 H79 0.9500 .
C79 C80 1.374(11) .
C80 H80 0.9500 .
C80 C81 1.391(10) .
C81 H81 0.9500 .
C82 C83 1.386(9) .
C82 C87 1.410(9) .
C83 H83 0.9500 .
C83 C84 1.362(10) .
C84 H84 0.9500 .
C84 C85 1.414(11) .
C85 H85 0.9500 .
C85 C86 1.384(11) .
C86 H86 0.9500 .
C86 C87 1.367(11) .
C87 H87 0.9500 .
C88 C89 1.389(9) .
C88 C93 1.378(10) .
C89 H89 0.9500 .
C89 C90 1.375(11) .
C90 H90 0.9500 .
C90 C91 1.363(11) .
C91 H91 0.9500 .
C91 C92 1.354(11) .
C92 H92 0.9500 .
C92 C93 1.412(11) .
C93 H93 0.9500 .
C94 C95 1.408(9) .
C94 C99 1.382(10) .
C95 H95 0.9500 .
C95 C96 1.386(10) .
C96 H96 0.9500 .
C96 C97 1.407(11) .
C97 H97 0.9500 .
C97 C98 1.345(11) .
C98 H98 0.9500 .
C98 C99 1.412(11) .
C99 H99 0.9500 .
C100 C101 1.409(9) .
C100 C105 1.371(10) .
C101 H101 0.9500 .
C101 C102 1.394(10) .
C102 H102 0.9500 .
C102 C103 1.395(11) .
C103 H103 0.9500 .
C103 C104 1.400(11) .
C104 H104 0.9500 .
C104 C105 1.386(10) .
C105 H105 0.9500 .
C106 C107 1.403(10) .
C106 C111 1.396(10) .
C107 H107 0.9500 .
C107 C108 1.366(11) .
C108 H108 0.9500 .
C108 C109 1.373(13) .
C109 H109 0.9500 .
C109 C110 1.364(13) .
C110 H110 0.9500 .
C110 C111 1.411(12) .
C111 H111 0.9500 .
C112 C113 1.392(9) .
C112 C117 1.407(9) .
C113 H113 0.9500 .
C113 C114 1.384(10) .
C114 H114 0.9500 .
C114 C115 1.389(11) .
C115 H115 0.9500 .
C115 C116 1.375(11) .
C116 H116 0.9500 .
C116 C117 1.396(10) .
C117 H117 0.9500 .
C118 C119 1.403(9) .
C118 C123 1.384(9) .
C119 H119 0.9500 .
C119 C120 1.400(10) .
C120 H120 0.9500 .
C120 C121 1.373(11) .
C121 H121 0.9500 .
C121 C122 1.393(11) .
C122 H122 0.9500 .
C122 C123 1.376(10) .
C123 H123 0.9500 .
C124 C125 1.383(9) .
C124 C129 1.389(9) .
C125 H125 0.9500 .
C125 C126 1.403(10) .
C126 H126 0.9500 .
C126 C127 1.371(11) .
C127 H127 0.9500 .
C127 C128 1.378(11) .
C128 H128 0.9500 .
C128 C129 1.377(9) .
C129 H129 0.9500 .
P7 F1 1.595(5) 2_666
P7 F1 1.595(5) .
P7 F2 1.571(7) .
P7 F2 1.571(7) 2_666
P7 F3 1.545(6) 2_666
P7 F3 1.545(6) .
P8 F4 1.584(5) 2_665
P8 F4 1.584(5) .
P8 F5 1.544(7) .
P8 F5 1.544(7) 2_665
P8 F6 1.544(6) .
P8 F6 1.544(6) 2_665

loop_
_geom_torsion_atom_site_label_1
_geom_torsion_atom_site_label_2
_geom_torsion_atom_site_label_3
_geom_torsion_atom_site_label_4
_geom_torsion
Ag1 Cu1 C1 Ag2 -179.8(2)
Ag1 Cu1 C1 C2 -58(4)
Ag1 Cu1 C8 Ag3 172.8(2)
Ag1 Cu1 C8 C9 -32(6)
Ag1 Cu1 C15 Ag2 97(2)
Ag1 Cu1 C15 Ag3 -85(2)
Ag1 Cu1 C15 C16 -77(14)
Ag1 P1 C22 C23 -150.1(5)
Ag1 P1 C22 C27 36.8(6)
Ag1 P1 C28 C29 -121.6(6)
Ag1 P1 C28 C33 59.6(6)
Ag1 P1 C34 C35 24.5(6)
Ag1 P1 C34 C39 -152.5(5)
Ag1 P2 C40 C41 44.8(6)
Ag1 P2 C40 C45 -137.9(6)
Ag1 P2 C46 C47 10.9(6)
Ag1 P2 C46 C51 -165.8(5)
Ag1 P2 C52 C53 43.6(6)
Ag1 P2 C52 C57 -137.3(6)
Ag1 C1 C2 C3 -44(15)
Ag1 C8 C9 C10 8(19)
Ag2 Cu1 C1 Ag1 179.8(2)
Ag2 Cu1 C1 C2 122(4)
Ag2 Cu1 C8 Ag1 78(4)
Ag2 Cu1 C8 Ag3 -109(4)
Ag2 Cu1 C8 C9 45(9)
Ag2 Cu1 C15 Ag3 178.1(2)
Ag2 Cu1 C15 C16 -174(100)
Ag2 P3 C58 C59 36.5(6)
Ag2 P3 C58 C63 -145.9(5)
Ag2 P3 C64 C65 -156.0(6)
Ag2 P3 C64 C69 25.0(8)
Ag2 P3 C70 C71 -123.8(6)
Ag2 P3 C70 C75 54.7(6)
Ag2 P4 C76 C77 -83.4(5)
Ag2 P4 C76 C81 87.1(5)
Ag2 P4 C82 C83 26.6(6)
Ag2 P4 C82 C87 -157.3(5)
Ag2 P4 C88 C89 5.3(6)
Ag2 P4 C88 C93 -170.5(5)
Ag2 C1 C2 C3 133(15)
Ag2 C15 C16 C17 122(8)
Ag3 Cu1 C1 Ag1 67(3)
Ag3 Cu1 C1 Ag2 -112(3)
Ag3 Cu1 C1 C2 10(7)
Ag3 Cu1 C8 Ag1 -172.8(2)
Ag3 Cu1 C8 C9 155(6)
Ag3 Cu1 C15 Ag2 -178.1(2)
Ag3 Cu1 C15 C16 8(14)
Ag3 P5 C94 C95 -49.9(6)
Ag3 P5 C94 C99 124.3(5)
Ag3 P5 C100 C101 153.7(5)
Ag3 P5 C100 C105 -27.0(7)
Ag3 P5 C106 C107 -61.3(6)
Ag3 P5 C106 C111 117.9(6)
Ag3 P6 C112 C113 151.6(5)
Ag3 P6 C112 C117 -28.9(6)
Ag3 P6 C118 C119 122.1(5)
Ag3 P6 C118 C123 -53.1(5)
Ag3 P6 C124 C125 142.7(5)
Ag3 P6 C124 C129 -40.2(6)
Ag3 C8 C9 C10 -166(18)
Ag3 C15 C16 C17 -56(8)
Cu1 Ag1 P1 C22 -159.1(2)
Cu1 Ag1 P1 C28 -40.4(3)
Cu1 Ag1 P1 C34 80.8(3)
Cu1 Ag1 P2 C40 -157.1(2)
Cu1 Ag1 P2 C46 81.4(2)
Cu1 Ag1 P2 C52 -37.7(2)
Cu1 Ag1 C1 Ag2 0.5(4)
Cu1 Ag1 C1 C2 173.6(6)
Cu1 Ag1 C8 Ag3 -15.3(5)
Cu1 Ag1 C8 C9 177.0(6)
Cu1 Ag2 P3 C58 -22.0(3)
Cu1 Ag2 P3 C64 102.3(3)
Cu1 Ag2 P3 C70 -137.7(2)
Cu1 Ag2 P4 C76 -142.5(2)
Cu1 Ag2 P4 C82 -24.8(2)
Cu1 Ag2 P4 C88 99.0(2)
Cu1 Ag2 C1 Ag1 -0.5(4)
Cu1 Ag2 C1 C2 -173.3(6)
Cu1 Ag2 C15 Ag3 -3.9(4)
Cu1 Ag2 C15 C16 179.8(6)
Cu1 Ag3 P5 C94 103.3(2)
Cu1 Ag3 P5 C100 -135.6(3)
Cu1 Ag3 P5 C106 -15.0(3)
Cu1 Ag3 P6 C112 -111.7(2)
Cu1 Ag3 P6 C118 131.2(2)
Cu1 Ag3 P6 C124 9.9(3)
Cu1 Ag3 C8 Ag1 15.3(5)
Cu1 Ag3 C8 C9 -177.5(6)
Cu1 Ag3 C15 Ag2 3.8(4)
Cu1 Ag3 C15 C16 -179.7(5)
Cu1 C1 C2 C3 13(18)
Cu1 C8 C9 C10 39(23)
Cu1 C15 C16 C17 -64(18)
P1 Ag1 Cu1 Ag2 -101.42(6)
P1 Ag1 Cu1 Ag3 82.59(6)
P1 Ag1 Cu1 C1 -101.2(2)
P1 Ag1 Cu1 C8 75.5(2)
P1 Ag1 Cu1 C15 164(2)
P1 Ag1 P2 C40 23.9(2)
P1 Ag1 P2 C46 -97.5(2)
P1 Ag1 P2 C52 143.3(2)
P1 Ag1 C1 Ag2 108.8(6)
P1 Ag1 C1 Cu1 108.35(16)
P1 Ag1 C1 C2 -78.1(5)
P1 Ag1 C8 Ag3 -138.9(6)
P1 Ag1 C8 Cu1 -123.64(15)
P1 Ag1 C8 C9 53.4(5)
P1 C22 C23 C24 -171.6(6)
P1 C22 C27 C26 172.7(6)
P1 C28 C29 C30 -176.7(6)
P1 C28 C33 C32 174.3(6)
P1 C34 C35 C36 -179.4(7)
P1 C34 C39 C38 179.3(5)
P2 Ag1 Cu1 Ag2 79.72(6)
P2 Ag1 Cu1 Ag3 -96.26(6)
P2 Ag1 Cu1 C1 80.0(2)
P2 Ag1 Cu1 C8 -103.4(2)
P2 Ag1 Cu1 C15 -14(2)
P2 Ag1 P1 C22 19.8(3)
P2 Ag1 P1 C28 138.5(3)
P2 Ag1 P1 C34 -100.3(3)
P2 Ag1 C1 Ag2 -116.9(6)
P2 Ag1 C1 Cu1 -117.36(15)
P2 Ag1 C1 C2 56.2(5)
P2 Ag1 C8 Ag3 86.9(6)
P2 Ag1 C8 Cu1 102.23(18)
P2 Ag1 C8 C9 -80.7(5)
P2 C40 C41 C42 178.3(7)
P2 C40 C45 C44 -176.3(6)
P2 C46 C47 C48 -176.8(6)
P2 C46 C51 C50 177.1(5)
P2 C52 C53 C54 179.0(6)
P2 C52 C57 C56 -179.4(6)
P3 Ag2 Cu1 Ag1 81.12(6)
P3 Ag2 Cu1 Ag3 -102.97(6)
P3 Ag2 Cu1 C1 80.9(2)
P3 Ag2 Cu1 C8 5(4)
P3 Ag2 Cu1 C15 -104.9(2)
P3 Ag2 P4 C76 36.8(2)
P3 Ag2 P4 C82 154.5(2)
P3 Ag2 P4 C88 -81.6(2)
P3 Ag2 C1 Ag1 -118.7(6)
P3 Ag2 C1 Cu1 -118.19(15)
P3 Ag2 C1 C2 68.5(5)
P3 Ag2 C15 Ag3 99.5(5)
P3 Ag2 C15 Cu1 103.33(16)
P3 Ag2 C15 C16 -76.9(5)
P3 C58 C59 C60 176.9(6)
P3 C58 C63 C62 -177.2(6)
P3 C64 C65 C66 179.0(7)
P3 C64 C69 C68 -179.8(9)
P3 C70 C71 C72 -178.7(7)
P3 C70 C75 C74 179.2(6)
P4 Ag2 Cu1 Ag1 -99.59(6)
P4 Ag2 Cu1 Ag3 76.33(6)
P4 Ag2 Cu1 C1 -99.8(2)
P4 Ag2 Cu1 C8 -176(4)
P4 Ag2 Cu1 C15 74.4(2)
P4 Ag2 P3 C58 158.7(2)
P4 Ag2 P3 C64 -77.0(3)
P4 Ag2 P3 C70 43.0(3)
P4 Ag2 C1 Ag1 109.5(6)
P4 Ag2 C1 Cu1 109.98(16)
P4 Ag2 C1 C2 -63.3(5)
P4 Ag2 C15 Ag3 -128.6(5)
P4 Ag2 C15 Cu1 -124.76(13)
P4 Ag2 C15 C16 55.0(5)
P4 C76 C77 C78 169.8(5)
P4 C76 C81 C80 -171.7(6)
P4 C82 C83 C84 173.3(5)
P4 C82 C87 C86 -173.3(6)
P4 C88 C89 C90 -178.2(6)
P4 C88 C93 C92 177.9(6)
P5 Ag3 Cu1 Ag1 -100.88(6)
P5 Ag3 Cu1 Ag2 83.19(6)
P5 Ag3 Cu1 C1 -166(3)
P5 Ag3 Cu1 C8 -93.8(2)
P5 Ag3 Cu1 C15 85.1(2)
P5 Ag3 P6 C112 62.2(2)
P5 Ag3 P6 C118 -54.9(2)
P5 Ag3 P6 C124 -176.2(3)
P5 Ag3 C8 Ag1 123.4(6)
P5 Ag3 C8 Cu1 108.07(16)
P5 Ag3 C8 C9 -69.5(5)
P5 Ag3 C15 Ag2 -109.7(5)
P5 Ag3 C15 Cu1 -113.57(14)
P5 Ag3 C15 C16 66.7(4)
P5 C94 C95 C96 175.0(5)
P5 C94 C99 C98 -174.5(6)
P5 C100 C101 C102 177.6(5)
P5 C100 C105 C104 -176.8(6)
P5 C106 C107 C108 178.4(6)
P5 C106 C111 C110 -176.5(6)
P6 Ag3 Cu1 Ag1 73.17(6)
P6 Ag3 Cu1 Ag2 -102.76(6)
P6 Ag3 Cu1 C1 8(3)
P6 Ag3 Cu1 C8 80.3(2)
P6 Ag3 Cu1 C15 -100.8(2)
P6 Ag3 P5 C94 -70.7(3)
P6 Ag3 P5 C100 50.4(3)
P6 Ag3 P5 C106 171.0(3)
P6 Ag3 C8 Ag1 -102.9(6)
P6 Ag3 C8 Cu1 -118.29(15)
P6 Ag3 C8 C9 64.2(5)
P6 Ag3 C15 Ag2 109.4(5)
P6 Ag3 C15 Cu1 105.53(16)
P6 Ag3 C15 C16 -74.2(4)
P6 C112 C113 C114 178.3(6)
P6 C112 C117 C116 -178.3(6)
P6 C118 C119 C120 -174.7(5)
P6 C118 C123 C122 176.4(5)
P6 C124 C125 C126 176.7(5)
P6 C124 C129 C128 -175.8(6)
C1 Ag1 Cu1 Ag2 -0.2(2)
C1 Ag1 Cu1 Ag3 -176.2(2)
C1 Ag1 Cu1 C8 176.7(3)
C1 Ag1 Cu1 C15 -94(2)
C1 Ag1 P1 C22 148.6(3)
C1 Ag1 P1 C28 -92.7(3)
C1 Ag1 P1 C34 28.5(3)
C1 Ag1 P2 C40 -112.5(3)
C1 Ag1 P2 C46 126.0(3)
C1 Ag1 P2 C52 6.9(3)
C1 Ag1 C8 Ag3 -17.6(6)
C1 Ag1 C8 Cu1 -2.3(2)
C1 Ag1 C8 C9 174.7(5)
C1 Ag2 Cu1 Ag1 0.2(2)
C1 Ag2 Cu1 Ag3 176.1(2)
C1 Ag2 Cu1 C8 -76(4)
C1 Ag2 Cu1 C15 174.2(3)
C1 Ag2 P3 C58 24.1(3)
C1 Ag2 P3 C64 148.4(3)
C1 Ag2 P3 C70 -91.6(3)
C1 Ag2 P4 C76 164.4(3)
C1 Ag2 P4 C82 -77.9(3)
C1 Ag2 P4 C88 45.9(3)
C1 Ag2 C15 Ag3 -7.9(5)
C1 Ag2 C15 Cu1 -4.1(2)
C1 Ag2 C15 C16 175.7(5)
C1 Cu1 C8 Ag1 3.3(3)
C1 Cu1 C8 Ag3 176.1(2)
C1 Cu1 C8 C9 -29(6)
C1 Cu1 C15 Ag2 5.9(3)
C1 Cu1 C15 Ag3 -176.0(2)
C1 Cu1 C15 C16 -168(14)
C1 C2 C3 C4 -60(39)
C2 C3 C4 C5 50(40)
C3 C4 C5 C6 0(15)
C3 C4 C5 C7 126(14)
C8 Ag1 Cu1 Ag2 -176.9(2)
C8 Ag1 Cu1 Ag3 7.1(2)
C8 Ag1 Cu1 C1 -176.7(3)
C8 Ag1 Cu1 C15 89(2)
C8 Ag1 P1 C22 -115.6(3)
C8 Ag1 P1 C28 3.1(3)
C8 Ag1 P1 C34 124.3(3)
C8 Ag1 P2 C40 152.9(3)
C8 Ag1 P2 C46 31.4(3)
C8 Ag1 P2 C52 -87.7(3)
C8 Ag1 C1 Ag2 2.8(6)
C8 Ag1 C1 Cu1 2.3(2)
C8 Ag1 C1 C2 175.9(5)
C8 Ag3 Cu1 Ag1 -7.1(2)
C8 Ag3 Cu1 Ag2 177.0(2)
C8 Ag3 Cu1 C1 -73(3)
C8 Ag3 Cu1 C15 178.9(3)
C8 Ag3 P5 C94 55.1(3)
C8 Ag3 P5 C100 176.2(3)
C8 Ag3 P5 C106 -63.2(3)
C8 Ag3 P6 C112 -66.8(3)
C8 Ag3 P6 C118 176.1(3)
C8 Ag3 P6 C124 54.7(3)
C8 Ag3 C15 Ag2 3.1(5)
C8 Ag3 C15 Cu1 -0.8(2)
C8 Ag3 C15 C16 179.5(5)
C8 Cu1 C1 Ag1 -3.3(3)
C8 Cu1 C1 Ag2 176.9(2)
C8 Cu1 C1 C2 -61(4)
C8 Cu1 C15 Ag2 -177.0(2)
C8 Cu1 C15 Ag3 1.1(3)
C8 Cu1 C15 C16 9(14)
C8 C9 C10 C11 -72(28)
C9 C10 C11 C12 -135(84)
C10 C11 C12 C13 -164(100)
C10 C11 C12 C14 -33(90)
C15 Ag2 Cu1 Ag1 -174.0(2)
C15 Ag2 Cu1 Ag3 1.9(2)
C15 Ag2 Cu1 C1 -174.2(3)
C15 Ag2 Cu1 C8 110(4)
C15 Ag2 P3 C58 -74.0(3)
C15 Ag2 P3 C64 50.2(3)
C15 Ag2 P3 C70 170.3(3)
C15 Ag2 P4 C76 -98.6(3)
C15 Ag2 P4 C82 19.1(3)
C15 Ag2 P4 C88 142.9(3)
C15 Ag2 C1 Ag1 3.6(6)
C15 Ag2 C1 Cu1 4.0(2)
C15 Ag2 C1 C2 -169.2(5)
C15 Ag3 Cu1 Ag1 174.0(2)
C15 Ag3 Cu1 Ag2 -1.9(2)
C15 Ag3 Cu1 C1 108(3)
C15 Ag3 Cu1 C8 -178.9(3)
C15 Ag3 P5 C94 149.3(3)
C15 Ag3 P5 C100 -89.6(3)
C15 Ag3 P5 C106 31.0(3)
C15 Ag3 P6 C112 -162.3(3)
C15 Ag3 P6 C118 80.6(3)
C15 Ag3 P6 C124 -40.7(3)
C15 Ag3 C8 Ag1 16.1(6)
C15 Ag3 C8 Cu1 0.8(2)
C15 Ag3 C8 C9 -176.8(5)
C15 Cu1 C1 Ag1 173.9(2)
C15 Cu1 C1 Ag2 -5.9(3)
C15 Cu1 C1 C2 116(4)
C15 Cu1 C8 Ag1 -173.9(2)
C15 Cu1 C8 Ag3 -1.1(3)
C15 Cu1 C8 C9 154(6)
C15 C16 C17 C18 -6(23)
C16 C17 C18 C19 10(25)
C17 C18 C19 C20 35(10)
C17 C18 C19 C21 -90(10)
C22 P1 C28 C29 2.4(7)
C22 P1 C28 C33 -176.4(6)
C22 P1 C34 C35 -99.4(6)
C22 P1 C34 C39 83.7(6)
C22 C23 C24 C25 -0.8(12)
C23 C22 C27 C26 -0.7(11)
C23 C24 C25 C26 -0.3(13)
C24 C25 C26 C27 1.0(13)
C25 C26 C27 C22 -0.5(12)
C27 C22 C23 C24 1.4(11)
C28 P1 C22 C23 81.3(6)
C28 P1 C22 C27 -91.8(6)
C28 P1 C34 C35 154.7(6)
C28 P1 C34 C39 -22.3(6)
C28 C29 C30 C31 2.8(12)
C29 C28 C33 C32 -4.6(11)
C29 C30 C31 C32 -5.1(13)
C30 C31 C32 C33 2.5(14)
C31 C32 C33 C28 2.4(13)
C33 C28 C29 C30 2.1(11)
C34 P1 C22 C23 -25.1(7)
C34 P1 C22 C27 161.8(6)
C34 P1 C28 C29 111.4(6)
C34 P1 C28 C33 -67.4(6)
C34 C35 C36 C37 1.8(14)
C35 C34 C39 C38 2.3(10)
C35 C36 C37 C38 -1.3(14)
C36 C37 C38 C39 1.4(12)
C37 C38 C39 C34 -1.9(11)
C39 C34 C35 C36 -2.2(12)
C40 P2 C46 C47 -114.8(6)
C40 P2 C46 C51 68.5(6)
C40 P2 C52 C53 168.5(5)
C40 P2 C52 C57 -12.4(7)
C40 C41 C42 C43 -2.4(14)
C41 C40 C45 C44 1.1(11)
C41 C42 C43 C44 2.3(14)
C42 C43 C44 C45 -0.6(13)
C43 C44 C45 C40 -1.2(12)
C45 C40 C41 C42 0.7(12)
C46 P2 C40 C41 170.7(6)
C46 P2 C40 C45 -12.0(7)
C46 P2 C52 C53 -81.5(6)
C46 P2 C52 C57 97.6(6)
C46 C47 C48 C49 -0.5(11)
C47 C46 C51 C50 0.3(10)
C47 C48 C49 C50 0.5(12)
C48 C49 C50 C51 -0.1(12)
C49 C50 C51 C46 -0.3(11)
C51 C46 C47 C48 0.1(10)
C52 P2 C40 C41 -81.6(6)
C52 P2 C40 C45 95.7(7)
C52 P2 C46 C47 137.2(5)
C52 P2 C46 C51 -39.5(6)
C52 C53 C54 C55 1.3(11)
C53 C52 C57 C56 -0.3(11)
C53 C54 C55 C56 -1.9(12)
C54 C55 C56 C57 1.5(12)
C55 C56 C57 C52 -0.4(13)
C57 C52 C53 C54 -0.2(11)
C58 P3 C64 C65 -25.3(8)
C58 P3 C64 C69 155.7(7)
C58 P3 C70 C71 111.3(7)
C58 P3 C70 C75 -70.2(6)
C58 C59 C60 C61 1.9(12)
C59 C58 C63 C62 0.5(12)
C59 C60 C61 C62 -2.4(13)
C60 C61 C62 C63 2.0(13)
C61 C62 C63 C58 -1.0(13)
C63 C58 C59 C60 -0.8(11)
C64 P3 C58 C59 -94.8(6)
C64 P3 C58 C63 82.9(7)
C64 P3 C70 C71 4.0(7)
C64 P3 C70 C75 -177.6(6)
C64 C65 C66 C67 3.6(16)
C65 C64 C69 C68 1.2(14)
C65 C66 C67 C68 -4.2(18)
C66 C67 C68 C69 3.4(19)
C67 C68 C69 C64 -1.8(17)
C69 C64 C65 C66 -2.0(14)
C70 P3 C58 C59 157.2(6)
C70 P3 C58 C63 -25.1(7)
C70 P3 C64 C65 80.7(8)
C70 P3 C64 C69 -98.3(7)
C70 C71 C72 C73 -2.1(15)
C71 C70 C75 C74 -2.2(12)
C71 C72 C73 C74 0.9(16)
C72 C73 C74 C75 -0.3(14)
C73 C74 C75 C70 1.0(13)
C75 C70 C71 C72 2.8(12)
C76 P4 C82 C83 146.2(5)
C76 P4 C82 C87 -37.8(6)
C76 P4 C88 C89 -114.5(6)
C76 P4 C88 C93 69.8(7)
C76 C77 C78 C79 2.3(11)
C77 C76 C81 C80 -1.2(10)
C77 C78 C79 C80 -1.9(11)
C78 C79 C80 C81 -0.1(12)
C79 C80 C81 C76 1.7(11)
C81 C76 C77 C78 -0.7(10)
C82 P4 C76 C77 150.5(5)
C82 P4 C76 C81 -39.0(6)
C82 P4 C88 C89 136.3(6)
C82 P4 C88 C93 -39.4(7)
C82 C83 C84 C85 1.6(11)
C83 C82 C87 C86 2.8(10)
C83 C84 C85 C86 0.1(11)
C84 C85 C86 C87 -0.2(12)
C85 C86 C87 C82 -1.2(12)
C87 C82 C83 C84 -3.1(10)
C88 P4 C76 C77 42.2(6)
C88 P4 C76 C81 -147.3(5)
C88 P4 C82 C83 -103.9(5)
C88 P4 C82 C87 72.2(6)
C88 C89 C90 C91 1.5(12)
C89 C88 C93 C92 2.1(11)
C89 C90 C91 C92 -0.6(13)
C90 C91 C92 C93 0.5(13)
C91 C92 C93 C88 -1.3(13)
C93 C88 C89 C90 -2.2(11)
C94 P5 C100 C101 -81.4(6)
C94 P5 C100 C105 97.9(6)
C94 P5 C106 C107 177.2(5)
C94 P5 C106 C111 -3.6(7)
C94 C95 C96 C97 -0.7(11)
C95 C94 C99 C98 -0.3(10)
C95 C96 C97 C98 0.7(11)
C96 C97 C98 C99 -0.5(11)
C97 C98 C99 C94 0.3(11)
C99 C94 C95 C96 0.5(10)
C100 P5 C94 C95 -180.0(5)
C100 P5 C94 C99 -5.8(7)
C100 P5 C106 C107 68.6(6)
C100 P5 C106 C111 -112.2(6)
C100 C101 C102 C103 1.4(11)
C101 C100 C105 C104 2.5(11)
C101 C102 C103 C104 -1.9(11)
C102 C103 C104 C105 2.6(11)
C103 C104 C105 C100 -2.9(11)
C105 C100 C101 C102 -1.7(10)
C106 P5 C94 C95 71.9(6)
C106 P5 C94 C99 -114.0(6)
C106 P5 C100 C101 28.9(6)
C106 P5 C100 C105 -151.8(6)
C106 C107 C108 C109 -1.6(12)
C107 C106 C111 C110 2.7(11)
C107 C108 C109 C110 2.2(13)
C108 C109 C110 C111 -0.3(14)
C109 C110 C111 C106 -2.2(13)
C111 C106 C107 C108 -0.8(11)
C112 P6 C118 C119 0.7(6)
C112 P6 C118 C123 -174.6(5)
C112 P6 C124 C125 -91.1(6)
C112 P6 C124 C129 86.0(6)
C112 C113 C114 C115 -0.2(12)
C113 C112 C117 C116 1.2(10)
C113 C114 C115 C116 1.4(12)
C114 C115 C116 C117 -1.3(12)
C115 C116 C117 C112 0.0(11)
C117 C112 C113 C114 -1.1(11)
C118 P6 C112 C113 -88.0(6)
C118 P6 C112 C117 91.4(6)
C118 P6 C124 C125 17.9(6)
C118 P6 C124 C129 -165.0(5)
C118 C119 C120 C121 -1.3(10)
C119 C118 C123 C122 1.0(10)
C119 C120 C121 C122 0.6(11)
C120 C121 C122 C123 1.0(11)
C121 C122 C123 C118 -1.8(11)
C123 C118 C119 C120 0.5(10)
C124 P6 C112 C113 19.7(7)
C124 P6 C112 C117 -160.9(5)
C124 P6 C118 C119 -106.3(6)
C124 P6 C118 C123 78.4(5)
C124 C125 C126 C127 -1.2(10)
C125 C124 C129 C128 1.4(10)
C125 C126 C127 C128 1.9(11)
C126 C127 C128 C129 -0.9(12)
C127 C128 C129 C124 -0.8(11)
C129 C124 C125 C126 -0.4(10)
